data_4334160
loop_
_publ_author_name
'Amaia Iturrospe'
'Be\~nat Artetxe'
'Santiago Reinoso'
'Leire San Felices'
'Pablo Vitoria'
'Luis Lezama'
'Juan M. Guti\'errez-Zorrilla'

_publ_section_title
;
 Copper(II) Complexes of Tetradentate Pyridyl Ligands Supported on Keggin
 Polyoxometalates: Single-Crystal to Single-Crystal Transformations
 Promoted by Reversible Dehydration Processes
;
_journal_name_full 'Inorganic Chemistry'
_journal_page_first 3084
_journal_page_last 3093
_journal_paper_doi 10.1021/ic302499f
_journal_volume 52
_journal_year 2013
_chemical_compound_source 'synthesis as described'
_chemical_formula_moiety 'C34 H48 Cu2 N8 O40 Si1 W12'
_chemical_formula_sum 'C34 H48 Cu2 N8 O40 Si W12'
_chemical_formula_weight 3570.17
_chemical_name_systematic
;
 ?
;
_space_group_IT_number 14
_symmetry_cell_setting monoclinic
_symmetry_Int_Tables_number 14
_symmetry_space_group_name_Hall '-P 2yn'
_symmetry_space_group_name_H-M 'P 1 21/n 1'
_atom_sites_solution_hydrogens geom
_atom_sites_solution_primary direct
_atom_sites_solution_secondary difmap
_audit_creation_date 2012-11-15T12:16:41-00:00
_audit_creation_method 'WinGX routine CIF_UPDATE'
_cell_angle_alpha 90
_cell_angle_beta 98.403(6)
_cell_angle_gamma 90
_cell_formula_units_Z 2
_cell_length_a 11.0092(7)
_cell_length_b 12.0532(7)
_cell_length_c 24.1712(17)
_cell_measurement_reflns_used 6751
_cell_measurement_temperature 423(2)
_cell_measurement_theta_max 28.2751
_cell_measurement_theta_min 1.6861
_cell_measurement_wavelength 0.71073
_cell_volume 3173.0(4)
_computing_cell_refinement 'CrysAlis Pro (Oxford Diffraction Ltd., 2011)'
_computing_data_collection 'CrysAlis Pro (Oxford Diffraction Ltd., 2011)'
_computing_data_reduction 'CrysAlis Pro (Oxford Diffraction Ltd., 2011)'
_computing_molecular_graphics 'Diamond v.3.2f (Crystal Impact GbR, 2008)'
_computing_publication_material 'WinGX publication routines (Farrugia, 1999)'
_computing_structure_refinement 'SHELXL-97 (Sheldrick, 2008)'
_computing_structure_solution 'OLEX2 (Dolomanov et al, 2010)'
_diffrn_ambient_temperature 423(2)
_diffrn_detector 'CCD plate'
_diffrn_detector_area_resol_mean 16.2439
_diffrn_detector_type Eos
_diffrn_measured_fraction_theta_full 1
_diffrn_measured_fraction_theta_max 1
_diffrn_measurement_details
;
  1 omega -116.00  -84.00   1.0000   60.0000
omega____ theta____ kappa____ phi______ frames
    -      -26.3079 -178.0000 -180.0000 32

  2 omega  -14.00   26.00   1.0000   60.0000
omega____ theta____ kappa____ phi______ frames
    -      -26.3079  -99.0000   90.0000 40

  3 omega  -69.00   22.00   1.0000   60.0000
omega____ theta____ kappa____ phi______ frames
    -      -26.3079  -38.0000 -150.0000 91

  4 omega  -92.00    2.00   1.0000   60.0000
omega____ theta____ kappa____ phi______ frames
    -      -26.3079  -57.0000  150.0000 94

  5 omega -105.00  -70.00   1.0000   60.0000
omega____ theta____ kappa____ phi______ frames
    -      -26.3079 -178.0000  -90.0000 35

  6 omega  -92.00  -60.00   1.0000   60.0000
omega____ theta____ kappa____ phi______ frames
    -      -26.3079  -19.0000  -90.0000 32

  7 omega  -55.00   51.00   1.0000   60.0000
omega____ theta____ kappa____ phi______ frames
    -      -26.3079  -19.0000  -90.0000 106

  8 omega  -35.00   34.00   1.0000   60.0000
omega____ theta____ kappa____ phi______ frames
    -       26.8548  -77.0000   90.0000 69

;
_diffrn_measurement_device '\k-geometry diffractometer'
_diffrn_measurement_device_type 'Agilent SuperNova'
_diffrn_measurement_method '\w scans'
_diffrn_orient_matrix_UB_11 0.0513053
_diffrn_orient_matrix_UB_12 0.0097397
_diffrn_orient_matrix_UB_13 -0.0139766
_diffrn_orient_matrix_UB_21 -0.0399813
_diffrn_orient_matrix_UB_22 0.0158164
_diffrn_orient_matrix_UB_23 -0.0244486
_diffrn_orient_matrix_UB_31 0.0023509
_diffrn_orient_matrix_UB_32 0.0558645
_diffrn_orient_matrix_UB_33 0.0093394
_diffrn_radiation_monochromator 'Multilayer optics'
_diffrn_radiation_source 'Nova (Cu) x-ray micro-source'
_diffrn_radiation_wavelength 0.71073
_diffrn_reflns_av_R_equivalents 0.0482
_diffrn_reflns_av_unetI/netI 0.0556
_diffrn_reflns_limit_h_max 13
_diffrn_reflns_limit_h_min -13
_diffrn_reflns_limit_k_max 14
_diffrn_reflns_limit_k_min -15
_diffrn_reflns_limit_l_max 30
_diffrn_reflns_limit_l_min -30
_diffrn_reflns_number 22073
_diffrn_reflns_theta_full 26.25
_diffrn_reflns_theta_max 26.25
_diffrn_reflns_theta_min 1.7
_diffrn_source_current 0.8
_diffrn_source_power 0.04
_diffrn_source_voltage 50
_exptl_absorpt_coefficient_mu 22.423
_exptl_absorpt_correction_T_max 0.568
_exptl_absorpt_correction_T_min 0.219
_exptl_absorpt_correction_type analytical
_exptl_absorpt_process_details
;
        CrysAlisPro, Agilent Technologies,
        Version 1.171.35.21 (release 20-01-2012 CrysAlis171 .NET)
        (compiled Jan 23 2012,18:06:46)
Analytical numeric absorption correction using a multifaceted crystal
                        model based on expressions derived by R.C. Clark & J.S.
        (Clark, R. C. & Reid, J. S. (1995). Acta Cryst. A51, 887-897)
;
_exptl_crystal_colour colourless
_exptl_crystal_density_diffrn 3.737
_exptl_crystal_description prism
_exptl_crystal_F_000 3176
_exptl_crystal_size_max 0.0959
_exptl_crystal_size_mid 0.0797
_exptl_crystal_size_min 0.0322
_refine_diff_density_max 3.127
_refine_diff_density_min -2.058
_refine_diff_density_rms 0.482
_refine_ls_extinction_method none
_refine_ls_goodness_of_fit_ref 1.071
_refine_ls_hydrogen_treatment constr
_refine_ls_matrix_type full
_refine_ls_number_parameters 293
_refine_ls_number_reflns 6403
_refine_ls_number_restraints 22
_refine_ls_restrained_S_all 1.07
_refine_ls_R_factor_all 0.0817
_refine_ls_R_factor_gt 0.0595
_refine_ls_shift/su_max 0
_refine_ls_shift/su_mean 0
_refine_ls_structure_factor_coef Fsqd
_refine_ls_weighting_details 'calc w=1/[\s^2^(Fo^2^)+(0.0983P)^2^+134.1256P] where P=(Fo^2^+2Fc^2^)/3'
_refine_ls_weighting_scheme calc
_refine_ls_wR_factor_gt 0.1749
_refine_ls_wR_factor_ref 0.2033
_reflns_number_gt 4964
_reflns_number_total 6403
_reflns_threshold_expression >2sigma(I)
_cod_data_source_file ic302499f_si_002_4.cif
_cod_data_source_block 2a
_cod_database_code 4334160

loop_
_symmetry_equiv_pos_as_xyz
'x, y, z'
'-x+1/2, y+1/2, -z+1/2'
'-x, -y, -z'
'x-1/2, -y-1/2, z-1/2'

loop_
_atom_site_label
_atom_site_type_symbol
_atom_site_fract_x
_atom_site_fract_y
_atom_site_fract_z
_atom_site_U_iso_or_equiv
_atom_site_adp_type
_atom_site_occupancy
_atom_site_symmetry_multiplicity
_atom_site_calc_flag
_atom_site_refinement_flags
Si1 Si 0.5 0.5 0 0.0181(12) Uani 1 2 d S
W1 W 0.30904(9) 0.40158(7) 0.09382(4) 0.0461(3) Uani 1 1 d .
W2 W 0.26553(9) 0.67208(8) 0.03903(4) 0.0488(3) Uani 1 1 d .
W3 W 0.18840(8) 0.43948(8) -0.04815(4) 0.0441(2) Uani 1 1 d .
W4 W 0.45001(8) 0.76685(7) -0.05856(5) 0.0480(3) Uani 1 1 d .
W5 W 0.38285(8) 0.52872(8) -0.14365(4) 0.0435(2) Uani 1 1 d .
W6 W 0.42163(9) 0.26204(8) -0.08307(4) 0.0454(3) Uani 1 1 d .
O3 O 0.0431(17) 0.4128(16) -0.0719(8) 0.068(5) Uiso 1 1 d .
O4 O 0.4271(15) 0.8919(14) -0.0873(7) 0.056(4) Uiso 1 1 d .
O5 O 0.3276(19) 0.5407(17) -0.2123(9) 0.074(5) Uiso 1 1 d .
O6 O 0.384(2) 0.1503(19) -0.1229(10) 0.083(6) Uiso 1 1 d .
O1 O 0.2181(15) 0.3520(14) 0.1389(8) 0.058(4) Uiso 1 1 d .
O7A O 0.295(3) 0.554(2) 0.0906(11) 0.038(6) Uiso 0.54(2) 1 d P
O7B O 0.238(3) 0.551(2) 0.0929(11) 0.028(6) Uiso 0.46(2) 1 d P
O2 O 0.1567(16) 0.7553(14) 0.0577(8) 0.059(4) Uiso 1 1 d .
O8A O 0.201(4) 0.580(3) -0.0166(15) 0.060(9) Uiso 0.54(2) 1 d P
O8B O 0.144(4) 0.581(3) -0.0156(16) 0.052(10) Uiso 0.46(2) 1 d P
O9A O 0.236(3) 0.382(2) 0.0240(11) 0.040(7) Uiso 0.54(2) 1 d P
O9B O 0.176(3) 0.372(3) 0.0242(13) 0.037(7) Uiso 0.46(2) 1 d P
O10A O 0.605(2) 0.715(2) -0.0711(14) 0.038(7) Uiso 0.54(2) 1 d P
O10B O 0.600(3) 0.743(3) -0.0929(15) 0.035(7) Uiso 0.46(2) 1 d P
O11A O 0.301(3) 0.779(3) -0.0235(13) 0.047(7) Uiso 0.54(2) 1 d P
O11B O 0.317(2) 0.725(3) -0.0293(12) 0.028(6) Uiso 0.46(2) 1 d P
O12A O 0.255(4) 0.510(3) -0.1119(16) 0.055(10) Uiso 0.54(2) 1 d P
O12B O 0.216(3) 0.498(3) -0.1209(15) 0.035(8) Uiso 0.46(2) 1 d P
O13A O 0.249(3) 0.296(3) -0.0714(14) 0.045(8) Uiso 0.54(2) 1 d P
O13B O 0.290(3) 0.311(3) -0.0618(14) 0.034(8) Uiso 0.46(2) 1 d P
O14A O 0.378(3) 0.667(3) -0.1038(16) 0.059(9) Uiso 0.54(2) 1 d P
O14B O 0.370(3) 0.691(2) -0.1348(14) 0.034(7) Uiso 0.46(2) 1 d P
O15A O 0.397(3) 0.369(2) -0.1459(13) 0.039(7) Uiso 0.54(2) 1 d P
O15B O 0.433(4) 0.382(3) -0.1263(18) 0.049(9) Uiso 0.46(2) 1 d P
O16A O 0.454(3) 0.224(3) -0.0103(13) 0.046(7) Uiso 0.54(2) 1 d P
O16B O 0.466(3) 0.163(3) -0.0170(13) 0.038(7) Uiso 0.46(2) 1 d P
O17A O 0.548(2) 0.559(2) -0.1607(11) 0.033(6) Uiso 0.54(2) 1 d P
O17B O 0.553(2) 0.541(2) -0.1234(11) 0.024(6) Uiso 0.46(2) 1 d P
O18A O 0.594(3) 0.299(3) -0.0729(14) 0.053(8) Uiso 0.54(2) 1 d P
O18B O 0.598(3) 0.241(3) -0.0934(14) 0.042(8) Uiso 0.46(2) 1 d P
O19 O 0.538(2) 0.3712(19) -0.0143(10) 0.026(5) Uiso 0.5 1 d P
O20 O 0.500(2) 0.570(2) -0.0612(12) 0.037(6) Uiso 0.5 1 d P
O21 O 0.362(3) 0.501(2) 0.0134(13) 0.045(7) Uiso 0.5 1 d P
O22 O 0.594(2) 0.547(2) 0.0550(12) 0.037(6) Uiso 0.5 1 d P
C1 C 0.280(2) 0.028(2) 0.0929(10) 0.063(7) Uiso 1 1 d D
H1 H 0.3326 -0.002 0.1226 0.076 Uiso 1 1 calc R
C2 C 0.296(3) 0.004(2) 0.0404(9) 0.073(8) Uiso 1 1 d D
H2 H 0.3614 -0.0412 0.0339 0.088 Uiso 1 1 calc R
C3 C 0.220(3) 0.045(3) -0.0028(13) 0.092(10) Uiso 1 1 d D
H3 H 0.2303 0.0296 -0.0395 0.11 Uiso 1 1 calc R
C4 C 0.127(3) 0.109(2) 0.0084(9) 0.072(8) Uiso 1 1 d D
H4 H 0.0732 0.139 -0.0213 0.087 Uiso 1 1 calc R
C5 C 0.1078(19) 0.133(2) 0.0608(8) 0.059(6) Uiso 1 1 d D
C6 C 0.006(2) 0.201(2) 0.0790(9) 0.067(7) Uiso 1 1 d D
H6A H 0.0199 0.2789 0.0718 0.08 Uiso 1 1 calc R
H6B H -0.0718 0.18 0.0572 0.08 Uiso 1 1 calc R
C7 C -0.069(3) 0.283(2) 0.1560(12) 0.080(9) Uiso 1 1 d D
H7A H -0.1497 0.2865 0.1342 0.095 Uiso 1 1 calc R
H7B H -0.0249 0.3504 0.1491 0.095 Uiso 1 1 calc R
C8 C -0.080(4) 0.275(4) 0.2187(12) 0.111(13) Uiso 1 1 d D
H8A H -0.1025 0.1996 0.2267 0.133 Uiso 1 1 calc R
H8B H -0.1467 0.3229 0.226 0.133 Uiso 1 1 calc R
C9 C 0.036(3) 0.307(5) 0.259(3) 0.20(3) Uiso 1 1 d D
H9A H 0.0548 0.3843 0.2546 0.242 Uiso 1 1 calc R
H9B H 0.0204 0.2963 0.2976 0.242 Uiso 1 1 calc R
C10 C 0.255(3) 0.281(4) 0.283(2) 0.15(2) Uiso 1 1 d D
H10A H 0.2481 0.278 0.3222 0.185 Uiso 1 1 calc R
H10B H 0.2674 0.3575 0.2727 0.185 Uiso 1 1 calc R
C11 C 0.363(4) 0.211(4) 0.2712(14) 0.146(19) Uiso 1 1 d D
C12 C 0.567(5) 0.173(4) 0.2880(18) 0.131(16) Uiso 1 1 d D
H12 H 0.6397 0.1693 0.3125 0.157 Uiso 1 1 calc R
C13 C 0.566(3) 0.135(4) 0.2358(16) 0.119(14) Uiso 1 1 d D
H13 H 0.6354 0.1066 0.2231 0.143 Uiso 1 1 calc R
C14 C 0.456(2) 0.141(3) 0.2036(14) 0.081(9) Uiso 1 1 d D
H14 H 0.4547 0.1257 0.1658 0.097 Uiso 1 1 calc R
C15 C -0.071(4) 0.082(3) 0.142(2) 0.121(14) Uiso 1 1 d D
H15A H -0.0203 0.0207 0.1353 0.182 Uiso 1 1 calc R
H15B H -0.1435 0.0835 0.1152 0.182 Uiso 1 1 calc R
H15C H -0.0932 0.0755 0.1792 0.182 Uiso 1 1 calc R
C16 C 0.150(4) 0.140(3) 0.2860(19) 0.132(16) Uiso 1 1 d D
H16A H 0.0983 0.0825 0.2682 0.198 Uiso 1 1 calc R
H16B H 0.1248 0.1587 0.3211 0.198 Uiso 1 1 calc R
H16C H 0.2338 0.1144 0.2922 0.198 Uiso 1 1 calc R
C57 C 0.468(4) 0.217(5) 0.307(2) 0.18(2) Uiso 1 1 d D
H57 H 0.4728 0.2481 0.3422 0.215 Uiso 1 1 calc R
Cu1 Cu 0.1773(3) 0.1796(3) 0.17602(13) 0.0558(7) Uani 1 1 d .
N1 N 0.1881(16) 0.0939(16) 0.1036(8) 0.057(5) Uiso 1 1 d D
N2 N -0.002(2) 0.1862(17) 0.1389(8) 0.063(6) Uiso 1 1 d D
N3 N 0.141(2) 0.238(2) 0.2499(12) 0.079(7) Uiso 1 1 d D
N4 N 0.349(2) 0.168(2) 0.2195(11) 0.071(6) Uiso 1 1 d D

loop_
_atom_site_aniso_label
_atom_site_aniso_U_11
_atom_site_aniso_U_22
_atom_site_aniso_U_33
_atom_site_aniso_U_23
_atom_site_aniso_U_13
_atom_site_aniso_U_12
Si1 0.015(3) 0.017(3) 0.023(3) 0.005(2) 0.004(2) 0.001(2)
W1 0.0520(5) 0.0367(5) 0.0561(6) 0.0035(4) 0.0301(4) -0.0058(4)
W2 0.0501(5) 0.0511(5) 0.0488(6) 0.0100(4) 0.0200(4) 0.0191(4)
W3 0.0347(4) 0.0475(5) 0.0492(6) 0.0043(4) 0.0028(4) -0.0065(4)
W4 0.0426(5) 0.0354(5) 0.0678(7) 0.0190(4) 0.0139(4) 0.0029(4)
W5 0.0428(5) 0.0473(5) 0.0394(5) 0.0005(4) 0.0025(4) 0.0023(4)
W6 0.0518(5) 0.0409(5) 0.0446(5) -0.0051(4) 0.0107(4) -0.0102(4)
Cu1 0.0591(17) 0.0593(18) 0.0509(18) 0.0135(14) 0.0145(14) 0.0037(14)

loop_
_atom_type_symbol
_atom_type_description
_atom_type_scat_dispersion_real
_atom_type_scat_dispersion_imag
_atom_type_scat_source
C C 0.0033 0.0016 'International Tables Vol C Tables 4.2.6.8 and 6.1.1.4'
H H 0 0 'International Tables Vol C Tables 4.2.6.8 and 6.1.1.4'
Cu Cu 0.3201 1.2651 'International Tables Vol C Tables 4.2.6.8 and 6.1.1.4'
N N 0.0061 0.0033 'International Tables Vol C Tables 4.2.6.8 and 6.1.1.4'
O O 0.0106 0.006 'International Tables Vol C Tables 4.2.6.8 and 6.1.1.4'
Si Si 0.0817 0.0704 'International Tables Vol C Tables 4.2.6.8 and 6.1.1.4'
W W -0.849 6.8722 'International Tables Vol C Tables 4.2.6.8 and 6.1.1.4'

loop_
_exptl_crystal_face_index_h
_exptl_crystal_face_index_k
_exptl_crystal_face_index_l
_exptl_crystal_face_perp_dist
3 -2 32 0.0505
-3 2 -32 0.0219
-1 17 6 0.0895
1 -17 -6 0.001
14 -1 -17 0.0079
-14 -1 17 0.0134

loop_
_geom_angle_atom_site_label_1
_geom_angle_atom_site_label_2
_geom_angle_atom_site_label_3
_geom_angle
_geom_angle_site_symmetry_1
_geom_angle_site_symmetry_3
O21 Si1 O21 179.998(3) 3_665 .
O21 Si1 O19 108.9(13) 3_665 3_665
O21 Si1 O19 71.1(13) . 3_665
O21 Si1 O19 71.1(13) 3_665 .
O21 Si1 O19 108.9(13) . .
O19 Si1 O19 179.999(2) 3_665 .
O21 Si1 O22 109.5(14) 3_665 3_665
O21 Si1 O22 70.5(14) . 3_665
O19 Si1 O22 110.0(12) 3_665 3_665
O19 Si1 O22 70.0(12) . 3_665
O21 Si1 O22 70.5(14) 3_665 .
O21 Si1 O22 109.5(14) . .
O19 Si1 O22 70.0(12) 3_665 .
O19 Si1 O22 110.0(12) . .
O22 Si1 O22 179.998(4) 3_665 .
O21 Si1 O20 72.9(14) 3_665 .
O21 Si1 O20 107.1(14) . .
O19 Si1 O20 75.6(12) 3_665 .
O19 Si1 O20 104.4(12) . .
O22 Si1 O20 63.5(13) 3_665 .
O22 Si1 O20 116.5(13) . .
O21 Si1 O20 107.1(14) 3_665 3_665
O21 Si1 O20 72.9(14) . 3_665
O19 Si1 O20 104.4(12) 3_665 3_665
O19 Si1 O20 75.6(12) . 3_665
O22 Si1 O20 116.5(13) 3_665 3_665
O22 Si1 O20 63.5(13) . 3_665
O20 Si1 O20 179.998(4) . 3_665
O1 W1 O17B 116.2(11) . 3_665
O1 W1 O9A 109.6(12) . .
O17B W1 O9A 134.2(13) 3_665 .
O1 W1 O10A 107.7(12) . 3_665
O17B W1 O10A 88.3(12) 3_665 3_665
O9A W1 O10A 78.3(14) . 3_665
O1 W1 O7A 109.0(11) . .
O17B W1 O7A 71.4(12) 3_665 .
O9A W1 O7A 93.8(12) . .
O10A W1 O7A 143.0(14) 3_665 .
O1 W1 O7B 93.3(11) . .
O17B W1 O7B 87.8(12) 3_665 .
O9A W1 O7B 89.0(12) . .
O10A W1 O7B 158.1(14) 3_665 .
O7A W1 O7B 19.0(9) . .
O1 W1 O10B 92.5(11) . 3_665
O17B W1 O10B 86.8(12) 3_665 3_665
O9A W1 O10B 92.0(13) . 3_665
O10A W1 O10B 17.8(11) 3_665 3_665
O7A W1 O10B 154.4(14) . 3_665
O7B W1 O10B 173.4(13) . 3_665
O1 W1 O9B 92.8(11) . .
O17B W1 O9B 150.6(13) 3_665 .
O9A W1 O9B 17.5(11) . .
O10A W1 O9B 87.6(13) 3_665 .
O7A W1 O9B 95.3(12) . .
O7B W1 O9B 85.3(12) . .
O10B W1 O9B 97.6(13) 3_665 .
O1 W1 O17A 91.7(9) . 3_665
O17B W1 O17A 24.8(10) 3_665 3_665
O9A W1 O17A 158.4(12) . 3_665
O10A W1 O17A 92.4(11) 3_665 3_665
O7A W1 O17A 81.9(11) . 3_665
O7B W1 O17A 93.0(10) . 3_665
O10B W1 O17A 83.7(11) 3_665 3_665
O9B W1 O17A 175.3(11) . 3_665
O1 W1 O20 154.2(9) . 3_665
O17B W1 O20 46.5(11) 3_665 3_665
O9A W1 O20 90.3(12) . 3_665
O10A W1 O20 59.3(11) 3_665 3_665
O7A W1 O20 85.0(12) . 3_665
O7B W1 O20 103.5(11) . 3_665
O10B W1 O20 70.0(11) 3_665 3_665
O9B W1 O20 107.8(12) . 3_665
O17A W1 O20 68.4(9) 3_665 3_665
O1 W1 O21 157.6(9) . .
O17B W1 O21 80.4(11) 3_665 .
O9A W1 O21 55.5(12) . .
O10A W1 O21 86.8(13) 3_665 .
O7A W1 O21 60.1(11) . .
O7B W1 O21 71.3(11) . .
O10B W1 O21 104.0(13) 3_665 .
O9B W1 O21 70.2(11) . .
O17A W1 O21 105.1(10) 3_665 .
O20 W1 O21 48.2(10) 3_665 .
O2 W2 O18A 112.9(13) . 3_665
O2 W2 O8A 110.4(14) . .
O18A W2 O8A 136.6(18) 3_665 .
O2 W2 O7A 109.6(11) . .
O18A W2 O7A 77.2(14) 3_665 .
O8A W2 O7A 92.1(14) . .
O2 W2 O11B 110.1(11) . .
O18A W2 O11B 89.1(13) 3_665 .
O8A W2 O11B 72.5(15) . .
O7A W2 O11B 140.2(12) . .
O2 W2 O7B 94.5(11) . .
O18A W2 O7B 93.0(14) 3_665 .
O8A W2 O7B 87.4(14) . .
O7A W2 O7B 18.6(9) . .
O11B W2 O7B 152.3(12) . .
O2 W2 O8B 93.8(13) . .
O18A W2 O8B 153.3(17) 3_665 .
O8A W2 O8B 17.4(14) . .
O7A W2 O8B 93.1(14) . .
O11B W2 O8B 82.6(14) . .
O7B W2 O8B 83.3(13) . .
O2 W2 O11A 92.6(11) . .
O18A W2 O11A 88.1(13) 3_665 .
O8A W2 O11A 86.3(15) . .
O7A W2 O11A 156.7(13) . .
O11B W2 O11A 19.5(10) . .
O7B W2 O11A 171.8(12) . .
O8B W2 O11A 92.1(14) . .
O2 W2 O18B 90.5(11) . 3_665
O18A W2 O18B 22.5(12) 3_665 3_665
O8A W2 O18B 158.4(16) . 3_665
O7A W2 O18B 85.7(12) . 3_665
O11B W2 O18B 95.7(12) . 3_665
O7B W2 O18B 96.7(12) . 3_665
O8B W2 O18B 175.8(15) . 3_665
O11A W2 O18B 87.4(12) . 3_665
O2 W2 O19 155.4(8) . 3_665
O18A W2 O19 50.3(13) 3_665 3_665
O8A W2 O19 87.3(14) . 3_665
O7A W2 O19 85.7(11) . 3_665
O11B W2 O19 57.9(10) . 3_665
O7B W2 O19 103.5(10) . 3_665
O8B W2 O19 104.8(13) . 3_665
O11A W2 O19 71.1(10) . 3_665
O18B W2 O19 71.1(11) 3_665 3_665
O2 W2 O21 158.4(9) . .
O18A W2 O21 84.0(14) 3_665 .
O8A W2 O21 55.4(14) . .
O7A W2 O21 59.4(11) . .
O11B W2 O21 82.4(12) . .
O7B W2 O21 70.4(11) . .
O8B W2 O21 69.9(13) . .
O11A W2 O21 101.7(12) . .
O18B W2 O21 106.1(11) 3_665 .
O19 W2 O21 46.1(9) 3_665 .
O3 W3 O8A 109.3(14) . .
O3 W3 O9A 112.0(12) . .
O8A W3 O9A 87.6(14) . .
O3 W3 O9B 92.3(12) . .
O8A W3 O9B 91.3(15) . .
O9A W3 O9B 19.8(10) . .
O3 W3 O12B 91.5(13) . .
O8A W3 O12B 91.9(15) . .
O9A W3 O12B 155.3(15) . .
O9B W3 O12B 174.0(14) . .
O3 W3 O13A 94.6(13) . .
O8A W3 O13A 156.1(16) . .
O9A W3 O13A 83.3(13) . .
O9B W3 O13A 87.7(13) . .
O12B W3 O13A 87.4(14) . .
O3 W3 O13B 109.6(13) . .
O8A W3 O13B 141.1(16) . .
O9A W3 O13B 77.3(13) . .
O9B W3 O13B 86.4(13) . .
O12B W3 O13B 87.9(14) . .
O13A W3 O13B 15.0(11) . .
O3 W3 O8B 91.2(14) . .
O8A W3 O8B 18.7(13) . .
O9A W3 O8B 89.9(14) . .
O9B W3 O8B 87.2(15) . .
O12B W3 O8B 97.4(15) . .
O13A W3 O8B 172.4(15) . .
O13B W3 O8B 158.4(15) . .
O3 W3 O12A 105.3(14) . .
O8A W3 O12A 85.1(16) . .
O9A W3 O12A 142.3(16) . .
O9B W3 O12A 162.2(16) . .
O12B W3 O12A 14.0(13) . .
O13A W3 O12A 88.7(14) . .
O13B W3 O12A 85.6(14) . .
O8B W3 O12A 94.5(16) . .
O3 W3 O21 159.0(10) . .
O8A W3 O21 56.6(14) . .
O9A W3 O21 56.1(12) . .
O9B W3 O21 73.8(13) . .
O12B W3 O21 103.7(14) . .
O13A W3 O21 100.4(13) . .
O13B W3 O21 85.7(13) . .
O8B W3 O21 72.7(14) . .
O12A W3 O21 89.7(14) . .
O3 W3 O22 154.7(9) . 3_665
O8A W3 O22 87.4(14) . 3_665
O9A W3 O22 86.9(12) . 3_665
O9B W3 O22 106.5(12) . 3_665
O12B W3 O22 68.5(13) . 3_665
O13A W3 O22 70.2(12) . 3_665
O13B W3 O22 56.6(12) . 3_665
O8B W3 O22 106.0(14) . 3_665
O12A W3 O22 55.9(13) . 3_665
O21 W3 O22 46.2(10) . 3_665
O4 W4 O14A 109.6(14) . .
O4 W4 O11B 109.8(11) . .
O14A W4 O11B 74.3(15) . .
O4 W4 O16A 110.7(12) . 3_665
O14A W4 O16A 139.7(17) . 3_665
O11B W4 O16A 93.2(13) . 3_665
O4 W4 O10A 108.6(11) . .
O14A W4 O10A 90.4(14) . .
O11B W4 O10A 141.4(13) . .
O16A W4 O10A 75.7(14) 3_665 .
O4 W4 O11A 91.8(11) . .
O14A W4 O11A 89.5(14) . .
O11B W4 O11A 20.7(10) . .
O16A W4 O11A 90.6(13) 3_665 .
O10A W4 O11A 158.4(13) . .
O4 W4 O10B 92.4(12) . .
O14A W4 O10B 88.1(14) . .
O11B W4 O10B 155.1(13) . .
O16A W4 O10B 89.1(14) 3_665 .
O10A W4 O10B 18.3(10) . .
O11A W4 O10B 175.7(13) . .
O4 W4 O16B 91.0(11) . 3_665
O14A W4 O16B 158.4(16) . 3_665
O11B W4 O16B 93.1(12) . 3_665
O16A W4 O16B 21.1(10) 3_665 3_665
O10A W4 O16B 88.9(12) . 3_665
O11A W4 O16B 83.4(12) . 3_665
O10B W4 O16B 97.7(13) . 3_665
O4 W4 O14B 90.5(10) . .
O14A W4 O14B 20.6(13) . .
O11B W4 O14B 87.7(12) . .
O16A W4 O14B 157.0(14) 3_665 .
O10A W4 O14B 89.3(12) . .
O11A W4 O14B 97.9(12) . .
O10B W4 O14B 80.9(12) . .
O16B W4 O14B 177.9(12) 3_665 .
O4 W4 O19 156.8(8) . 3_665
O14A W4 O19 87.5(14) . 3_665
O11B W4 O19 58.6(10) . 3_665
O16A W4 O19 54.5(11) 3_665 3_665
O10A W4 O19 86.1(11) . 3_665
O11A W4 O19 72.3(11) . 3_665
O10B W4 O19 104.1(12) . 3_665
O16B W4 O19 70.9(11) 3_665 3_665
O14B W4 O19 107.9(10) . 3_665
O4 W4 O20 153.1(9) . .
O14A W4 O20 52.7(13) . .
O11B W4 O20 86.3(12) . .
O16A W4 O20 89.0(12) 3_665 .
O10A W4 O20 57.2(11) . .
O11A W4 O20 106.8(12) . .
O10B W4 O20 68.9(11) . .
O16B W4 O20 110.1(11) 3_665 .
O14B W4 O20 68.0(10) . .
O19 W4 O20 50.1(9) 3_665 .
O5 W5 O12A 104.5(15) . .
O5 W5 O17B 117.0(11) . .
O12A W5 O17B 138.5(16) . .
O5 W5 O15B 110.6(15) . .
O12A W5 O15B 90.6(17) . .
O17B W5 O15B 76.6(14) . .
O5 W5 O15A 94.4(12) . .
O12A W5 O15A 87.6(15) . .
O17B W5 O15A 90.3(12) . .
O15B W5 O15A 17.8(12) . .
O5 W5 O14A 112.6(13) . .
O12A W5 O14A 78.8(16) . .
O17B W5 O14A 84.2(12) . .
O15B W5 O14A 136.9(17) . .
O15A W5 O14A 152.0(15) . .
O5 W5 O17A 89.4(10) . .
O12A W5 O17A 165.4(15) . .
O17B W5 O17A 27.7(9) . .
O15B W5 O17A 88.4(13) . .
O15A W5 O17A 95.7(11) . .
O14A W5 O17A 92.0(12) . .
O5 W5 O14B 90.0(12) . .
O12A W5 O14B 90.1(15) . .
O17B W5 O14B 88.8(11) . .
O15B W5 O14B 158.5(16) . .
O15A W5 O14B 175.5(13) . .
O14A W5 O14B 23.4(11) . .
O17A W5 O14B 85.6(11) . .
O5 W5 O12B 94.1(12) . .
O12A W5 O12B 11.1(17) . .
O17B W5 O12B 148.9(13) . .
O15B W5 O12B 90.7(15) . .
O15A W5 O12B 84.4(13) . .
O14A W5 O12B 86.3(14) . .
O17A W5 O12B 176.5(12) . .
O14B W5 O12B 94.0(13) . .
O5 W5 O20 157.4(10) . .
O12A W5 O20 91.9(15) . .
O17B W5 O20 48.1(11) . .
O15B W5 O20 84.1(15) . .
O15A W5 O20 101.8(12) . .
O14A W5 O20 55.0(13) . .
O17A W5 O20 73.5(10) . .
O14B W5 O20 74.4(11) . .
O12B W5 O20 103.0(12) . .
O5 W5 O22 157.1(10) . 3_665
O12A W5 O22 61.2(15) . 3_665
O17B W5 O22 79.6(11) . 3_665
O15B W5 O22 55.4(14) . 3_665
O15A W5 O22 68.5(12) . 3_665
O14A W5 O22 83.5(14) . 3_665
O17A W5 O22 106.8(10) . 3_665
O14B W5 O22 107.0(12) . 3_665
O12B W5 O22 69.9(12) . 3_665
O20 W5 O22 45.5(10) . 3_665
O6 W6 O13B 107.6(14) . .
O6 W6 O15B 110.2(16) . .
O13B W6 O15B 91.7(16) . .
O6 W6 O16A 110.5(13) . .
O13B W6 O16A 81.5(15) . .
O15B W6 O16A 138.9(17) . .
O6 W6 O18A 114.5(13) . .
O13B W6 O18A 137.9(15) . .
O15B W6 O18A 74.9(15) . .
O16A W6 O18A 83.4(13) . .
O6 W6 O15A 95.1(12) . .
O13B W6 O15A 88.7(13) . .
O15B W6 O15A 17.1(13) . .
O16A W6 O15A 154.2(14) . .
O18A W6 O15A 88.3(13) . .
O6 W6 O16B 89.3(13) . .
O13B W6 O16B 94.9(14) . .
O15B W6 O16B 156.4(16) . .
O16A W6 O16B 22.5(11) . .
O18A W6 O16B 85.2(12) . .
O15A W6 O16B 173.2(12) . .
O6 W6 O13A 95.0(12) . .
O13B W6 O13A 12.9(14) . .
O15B W6 O13A 93.6(15) . .
O16A W6 O13A 88.4(13) . .
O18A W6 O13A 150.4(14) . .
O15A W6 O13A 86.9(12) . .
O16B W6 O13A 97.8(13) . .
O6 W6 O18B 89.5(13) . .
O13B W6 O18B 162.9(15) . .
O15B W6 O18B 83.0(15) . .
O16A W6 O18B 91.8(13) . .
O18A W6 O18B 25.0(11) . .
O15A W6 O18B 90.7(12) . .
O16B W6 O18B 84.1(13) . .
O13A W6 O18B 175.1(13) . .
O6 W6 O19 157.4(9) . .
O13B W6 O19 89.4(13) . .
O15B W6 O19 83.4(15) . .
O16A W6 O19 56.2(12) . .
O18A W6 O19 50.0(12) . .
O15A W6 O19 100.2(11) . .
O16B W6 O19 74.1(11) . .
O13A W6 O19 102.3(11) . .
O18B W6 O19 73.8(11) . .
O6 W6 O22 155.3(10) . 3_665
O13B W6 O22 59.1(13) . 3_665
O15B W6 O22 53.9(14) . 3_665
O16A W6 O22 89.0(13) . 3_665
O18A W6 O22 81.6(12) . 3_665
O15A W6 O22 65.6(11) . 3_665
O16B W6 O22 111.5(12) . 3_665
O13A W6 O22 69.8(11) . 3_665
O18B W6 O22 105.3(12) . 3_665
O19 W6 O22 47.1(8) . 3_665
W1 O1 Cu1 136.6(10) . .
O7B O7A W1 92(4) . .
O7B O7A W2 91(4) . .
W1 O7A W2 141.7(16) . .
O7A O7B W1 69(4) . .
O7A O7B W2 70(4) . .
W1 O7B W2 125.1(16) . .
O8B O8A W2 104(6) . .
O8B O8A W3 92(6) . .
W2 O8A W3 150(2) . .
O8A O8B W3 69(5) . .
O8A O8B W2 59(5) . .
W3 O8B W2 123(2) . .
O9B O9A W1 109(4) . .
O9B O9A W3 87(4) . .
W1 O9A W3 149.4(17) . .
O9A O9B W3 74(4) . .
O9A O9B W1 54(4) . .
W3 O9B W1 121.3(17) . .
O10B O10A W1 99(5) . 3_665
O10B O10A W4 89(4) . .
W1 O10A W4 145.8(16) 3_665 .
O10A O10B W4 72(4) . .
O10A O10B W1 64(4) . 3_665
W4 O10B W1 125.4(18) . 3_665
O11B O11A W4 66(4) . .
O11B O11A W2 69(4) . .
W4 O11A W2 122.3(16) . .
O11A O11B W4 93(4) . .
O11A O11B W2 91(4) . .
W4 O11B W2 142.2(15) . .
W5 O12A W3 145(2) . .
W3 O12B W5 125.0(19) . .
O13B O13A W3 83(6) . .
O13B O13A W6 48(6) . .
W3 O13A W6 126.1(18) . .
O13A O13B W6 119(7) . .
O13A O13B W3 82(6) . .
W6 O13B W3 148(2) . .
O14B O14A W4 109(4) . .
O14B O14A W5 81(4) . .
W4 O14A W5 150(2) . .
O14A O14B W5 75(3) . .
O14A O14B W4 50(3) . .
W5 O14B W4 119.4(16) . .
O15B O15A W5 77(5) . .
O15B O15A W6 63(5) . .
W5 O15A W6 129.1(17) . .
O15A O15B W6 100(6) . .
O15A O15B W5 85(5) . .
W6 O15B W5 147(2) . .
O16B O16A W6 93(4) . .
O16B O16A W4 99(4) . 3_665
W6 O16A W4 150.6(18) . 3_665
O16A O16B W6 64(3) . .
O16A O16B W4 60(3) . 3_665
W6 O16B W4 118.5(17) . 3_665
O17B O17A W5 71(2) . .
O17B O17A W1 51.7(19) . 3_665
W5 O17A W1 119.0(13) . 3_665
O17A O17B W1 104(2) . 3_665
O17A O17B O20 146(3) . .
W1 O17B O20 87.0(15) 3_665 .
O17A O17B W5 81(2) . .
W1 O17B W5 157.9(15) 3_665 .
O20 O17B W5 77.9(13) . .
O18B O18A W2 109(4) . 3_665
O18B O18A W6 83(3) . .
W2 O18A W6 158(2) 3_665 .
O18A O18B W6 72(3) . .
O18A O18B W2 48(3) . 3_665
W6 O18B W2 118.2(17) . 3_665
Si1 O19 W6 123.2(12) . .
Si1 O19 W2 121.4(12) . 3_665
W6 O19 W2 96.9(8) . 3_665
Si1 O19 W4 118.9(12) . 3_665
W6 O19 W4 95.6(8) . 3_665
W2 O19 W4 94.3(8) 3_665 3_665
Si1 O20 O17B 134.7(19) . .
Si1 O20 O22 57.2(12) . 3_665
O17B O20 O22 101.2(19) . 3_665
Si1 O20 W5 125.8(14) . .
O17B O20 W5 54.0(11) . .
O22 O20 W5 68.6(13) 3_665 .
Si1 O20 W1 118.4(13) . 3_665
O17B O20 W1 46.4(10) . 3_665
O22 O20 W1 134.7(17) 3_665 3_665
W5 O20 W1 99.1(11) . 3_665
Si1 O20 W4 115.3(13) . .
O17B O20 W4 108.9(15) . .
O22 O20 W4 129.3(16) 3_665 .
W5 O20 W4 97.6(10) . .
W1 O20 W4 94.6(9) 3_665 .
Si1 O21 W3 125.0(17) . .
Si1 O21 W1 120.4(15) . .
W3 O21 W1 94.6(11) . .
Si1 O21 W2 121.4(15) . .
W3 O21 W2 94.7(10) . .
W1 O21 W2 92.8(11) . .
Si1 O22 O20 59.4(13) . 3_665
Si1 O22 W5 125.3(14) . 3_665
O20 O22 W5 65.9(13) 3_665 3_665
Si1 O22 W6 119.3(14) . 3_665
O20 O22 W6 131.9(17) 3_665 3_665
W5 O22 W6 96.8(10) 3_665 3_665
Si1 O22 W3 118.3(14) . 3_665
O20 O22 W3 130.9(16) 3_665 3_665
W5 O22 W3 96.5(10) 3_665 3_665
W6 O22 W3 93.9(9) 3_665 3_665
N1 C1 C2 122(3) . .
N1 C1 H1 119.2 . .
C2 C1 H1 119.2 . .
C3 C2 C1 120(3) . .
C3 C2 H2 120 . .
C1 C2 H2 120 . .
C2 C3 C4 118(3) . .
C2 C3 H3 121 . .
C4 C3 H3 121 . .
C3 C4 C5 123(3) . .
C3 C4 H4 118.7 . .
C5 C4 H4 118.7 . .
N1 C5 C4 119(2) . .
N1 C5 C6 113.6(18) . .
C4 C5 C6 127.8(18) . .
N2 C6 C5 111.8(18) . .
N2 C6 H6A 109.3 . .
C5 C6 H6A 109.3 . .
N2 C6 H6B 109.3 . .
C5 C6 H6B 109.3 . .
H6A C6 H6B 107.9 . .
N2 C7 C8 110(3) . .
N2 C7 H7A 109.7 . .
C8 C7 H7A 109.7 . .
N2 C7 H7B 109.7 . .
C8 C7 H7B 109.7 . .
H7A C7 H7B 108.2 . .
C7 C8 C9 116(4) . .
C7 C8 H8A 108.4 . .
C9 C8 H8A 108.4 . .
C7 C8 H8B 108.4 . .
C9 C8 H8B 108.4 . .
H8A C8 H8B 107.4 . .
N3 C9 C8 111(3) . .
N3 C9 H9A 109.4 . .
C8 C9 H9A 109.4 . .
N3 C9 H9B 109.4 . .
C8 C9 H9B 109.4 . .
H9A C9 H9B 108 . .
N3 C10 C11 110(4) . .
N3 C10 H10A 109.7 . .
C11 C10 H10A 109.7 . .
N3 C10 H10B 109.7 . .
C11 C10 H10B 109.7 . .
H10A C10 H10B 108.2 . .
C57 C11 N4 126(4) . .
C57 C11 C10 119(3) . .
N4 C11 C10 114(4) . .
C57 C12 C13 124(5) . .
C57 C12 H12 117.9 . .
C13 C12 H12 117.9 . .
C14 C13 C12 114(4) . .
C14 C13 H13 123 . .
C12 C13 H13 123 . .
N4 C14 C13 127(3) . .
N4 C14 H14 116.3 . .
C13 C14 H14 116.3 . .
N2 C15 H15A 109.5 . .
N2 C15 H15B 109.5 . .
H15A C15 H15B 109.5 . .
N2 C15 H15C 109.5 . .
H15A C15 H15C 109.5 . .
H15B C15 H15C 109.5 . .
N3 C16 H16A 109.5 . .
N3 C16 H16B 109.5 . .
H16A C16 H16B 109.5 . .
N3 C16 H16C 109.5 . .
H16A C16 H16C 109.5 . .
H16B C16 H16C 109.5 . .
C12 C57 C11 115(5) . .
C12 C57 H57 122.3 . .
C11 C57 H57 122.3 . .
N3 Cu1 N4 81.5(10) . .
N3 Cu1 N2 94.2(9) . .
N4 Cu1 N2 174.5(9) . .
N3 Cu1 N1 167.9(10) . .
N4 Cu1 N1 104.0(8) . .
N2 Cu1 N1 79.5(7) . .
N3 Cu1 O1 95.8(9) . .
N4 Cu1 O1 92.5(8) . .
N2 Cu1 O1 91.4(7) . .
N1 Cu1 O1 94.7(7) . .
C1 N1 C5 119(2) . .
C1 N1 Cu1 127.1(16) . .
C5 N1 Cu1 111.6(14) . .
C15 N2 C7 112(3) . .
C15 N2 C6 105(3) . .
C7 N2 C6 106.4(18) . .
C15 N2 Cu1 114(2) . .
C7 N2 Cu1 113.3(18) . .
C6 N2 Cu1 104.2(15) . .
C16 N3 C9 110(4) . .
C16 N3 C10 89(3) . .
C9 N3 C10 110(3) . .
C16 N3 Cu1 104(3) . .
C9 N3 Cu1 127(3) . .
C10 N3 Cu1 110(3) . .
C14 N4 C11 112(3) . .
C14 N4 Cu1 132(2) . .
C11 N4 Cu1 115(2) . .

loop_
_geom_bond_atom_site_label_1
_geom_bond_atom_site_label_2
_geom_bond_distance
_geom_bond_site_symmetry_2
Si1 O21 1.60(3) 3_665
Si1 O21 1.60(3) .
Si1 O19 1.66(2) 3_665
Si1 O19 1.66(2) .
Si1 O22 1.66(3) 3_665
Si1 O22 1.66(3) .
Si1 O20 1.70(3) .
Si1 O20 1.70(3) 3_665
W1 O1 1.693(18) .
W1 O17B 1.72(2) 3_665
W1 O9A 1.78(3) .
W1 O10A 1.82(3) 3_665
W1 O7A 1.84(3) .
W1 O7B 1.96(3) .
W1 O10B 2.01(3) 3_665
W1 O9B 2.09(3) .
W1 O17A 2.13(2) 3_665
W1 O20 2.37(3) 3_665
W1 O21 2.43(3) .
W2 O2 1.675(18) .
W2 O18A 1.68(3) 3_665
W2 O8A 1.81(4) .
W2 O7A 1.89(3) .
W2 O11B 1.93(3) .
W2 O7B 2.01(3) .
W2 O8B 2.05(4) .
W2 O11A 2.06(3) .
W2 O18B 2.12(3) 3_665
W2 O19 2.39(2) 3_665
W2 O21 2.44(3) .
W3 O3 1.650(19) .
W3 O8A 1.85(4) .
W3 O9A 1.88(3) .
W3 O9B 1.95(3) .
W3 O12B 1.96(3) .
W3 O13A 1.96(3) .
W3 O13B 1.97(3) .
W3 O8B 1.98(4) .
W3 O12A 2.00(4) .
W3 O21 2.37(3) .
W3 O22 2.43(3) 3_665
W4 O4 1.664(17) .
W4 O14A 1.73(3) .
W4 O11B 1.79(3) .
W4 O16A 1.84(3) 3_665
W4 O10A 1.89(3) .
W4 O11A 1.95(3) .
W4 O10B 1.98(3) .
W4 O16B 2.10(3) 3_665
W4 O14B 2.13(3) .
W4 O19 2.41(2) 3_665
W4 O20 2.44(3) .
W5 O5 1.69(2) .
W5 O12A 1.71(4) .
W5 O17B 1.88(2) .
W5 O15B 1.88(4) .
W5 O15A 1.93(3) .
W5 O14A 1.93(3) .
W5 O17A 1.96(2) .
W5 O14B 1.97(3) .
W5 O12B 2.03(4) .
W5 O20 2.27(3) .
W5 O22 2.31(3) 3_665
W6 O6 1.67(2) .
W6 O13B 1.71(3) .
W6 O15B 1.80(4) .
W6 O16A 1.80(3) .
W6 O18A 1.93(3) .
W6 O15A 1.98(3) .
W6 O16B 2.00(3) .
W6 O13A 2.01(3) .
W6 O18B 2.01(3) .
W6 O19 2.35(2) .
W6 O22 2.41(3) 3_665
O1 Cu1 2.333(18) .
O7A O7B 0.64(3) .
O8A O8B 0.63(4) .
O9A O9B 0.66(3) .
O10A O10B 0.62(4) .
O10A W1 1.82(3) 3_665
O10B W1 2.01(3) 3_665
O11A O11B 0.69(3) .
O13A O13B 0.51(4) .
O14A O14B 0.79(4) .
O15A O15B 0.59(4) .
O16A O16B 0.77(3) .
O16A W4 1.84(3) 3_665
O16B W4 2.10(3) 3_665
O17A O17B 0.92(3) .
O17A W1 2.13(2) 3_665
O17B W1 1.72(2) 3_665
O17B O20 1.72(4) .
O18A O18B 0.86(4) .
O18A W2 1.68(3) 3_665
O18B W2 2.12(3) 3_665
O19 W2 2.39(2) 3_665
O19 W4 2.41(2) 3_665
O20 O22 1.77(4) 3_665
O20 W1 2.37(3) 3_665
O22 O20 1.77(4) 3_665
O22 W5 2.31(3) 3_665
O22 W6 2.41(3) 3_665
O22 W3 2.43(3) 3_665
C1 N1 1.337(10) .
C1 C2 1.341(10) .
C1 H1 0.93 .
C2 C3 1.339(10) .
C2 H2 0.93 .
C3 C4 1.343(10) .
C3 H3 0.93 .
C4 C5 1.343(10) .
C4 H4 0.93 .
C5 N1 1.342(10) .
C5 C6 1.512(10) .
C6 N2 1.473(10) .
C6 H6A 0.97 .
C6 H6B 0.97 .
C7 N2 1.470(10) .
C7 C8 1.540(10) .
C7 H7A 0.97 .
C7 H7B 0.97 .
C8 C9 1.542(10) .
C8 H8A 0.97 .
C8 H8B 0.97 .
C9 N3 1.469(10) .
C9 H9A 0.97 .
C9 H9B 0.97 .
C10 N3 1.470(10) .
C10 C11 1.511(10) .
C10 H10A 0.97 .
C10 H10B 0.97 .
C11 C57 1.342(10) .
C11 N4 1.342(10) .
C12 C57 1.341(10) .
C12 C13 1.341(10) .
C12 H12 0.93 .
C13 C14 1.341(10) .
C13 H13 0.93 .
C14 N4 1.336(10) .
C14 H14 0.93 .
C15 N2 1.470(10) .
C15 H15A 0.96 .
C15 H15B 0.96 .
C15 H15C 0.96 .
C16 N3 1.468(10) .
C16 H16A 0.96 .
C16 H16B 0.96 .
C16 H16C 0.96 .
C57 H57 0.93 .
Cu1 N3 2.01(3) .
Cu1 N4 2.03(2) .
Cu1 N2 2.05(2) .
Cu1 N1 2.05(2) .

loop_
_geom_torsion_atom_site_label_1
_geom_torsion_atom_site_label_2
_geom_torsion_atom_site_label_3
_geom_torsion_atom_site_label_4
_geom_torsion
_geom_torsion_site_symmetry_1
_geom_torsion_site_symmetry_4
O17B W1 O1 Cu1 -97.8(15) 3_665 .
O9A W1 O1 Cu1 82.8(16) . .
O10A W1 O1 Cu1 -0.8(17) 3_665 .
O7A W1 O1 Cu1 -175.9(14) . .
O7B W1 O1 Cu1 173.0(15) . .
O10B W1 O1 Cu1 -10.2(16) 3_665 .
O9B W1 O1 Cu1 87.6(15) . .
O17A W1 O1 Cu1 -93.9(14) 3_665 .
O20 W1 O1 Cu1 -56(3) 3_665 .
O21 W1 O1 Cu1 127(2) . .
O1 W1 O7A O7B -36(4) . .
O17B W1 O7A O7B -148(4) 3_665 .
O9A W1 O7A O7B 76(4) . .
O10A W1 O7A O7B 152(4) 3_665 .
O10B W1 O7A O7B 178(4) 3_665 .
O9B W1 O7A O7B 59(4) . .
O17A W1 O7A O7B -125(4) 3_665 .
O20 W1 O7A O7B 166(4) 3_665 .
O21 W1 O7A O7B 122(4) . .
O1 W1 O7A W2 -130(3) . .
O17B W1 O7A W2 118(3) 3_665 .
O9A W1 O7A W2 -17(3) . .
O10A W1 O7A W2 58(4) 3_665 .
O7B W1 O7A W2 -93(5) . .
O10B W1 O7A W2 85(4) 3_665 .
O9B W1 O7A W2 -35(3) . .
O17A W1 O7A W2 141(3) 3_665 .
O20 W1 O7A W2 72(3) 3_665 .
O21 W1 O7A W2 29(2) . .
O2 W2 O7A O7B 37(4) . .
O18A W2 O7A O7B 147(4) 3_665 .
O8A W2 O7A O7B -76(4) . .
O11B W2 O7A O7B -140(4) . .
O8B W2 O7A O7B -58(4) . .
O11A W2 O7A O7B -161(4) . .
O18B W2 O7A O7B 126(4) 3_665 .
O19 W2 O7A O7B -163(4) 3_665 .
O21 W2 O7A O7B -122(4) . .
O2 W2 O7A W1 131(3) . .
O18A W2 O7A W1 -119(3) 3_665 .
O8A W2 O7A W1 18(3) . .
O11B W2 O7A W1 -47(4) . .
O7B W2 O7A W1 94(5) . .
O8B W2 O7A W1 36(3) . .
O11A W2 O7A W1 -67(5) . .
O18B W2 O7A W1 -140(3) 3_665 .
O19 W2 O7A W1 -69(3) 3_665 .
O21 W2 O7A W1 -29(2) . .
W2 O7A O7B W1 141.8(17) . .
W1 O7A O7B W2 -141.8(17) . .
O1 W1 O7B O7A 146(4) . .
O17B W1 O7B O7A 30(4) 3_665 .
O9A W1 O7B O7A -104(4) . .
O10A W1 O7B O7A -50(6) 3_665 .
O10B W1 O7B O7A -6(13) 3_665 .
O9B W1 O7B O7A -122(4) . .
O17A W1 O7B O7A 54(4) 3_665 .
O20 W1 O7B O7A -14(4) 3_665 .
O21 W1 O7B O7A -51(4) . .
O1 W1 O7B W2 -168.6(17) . .
O17B W1 O7B W2 75.2(19) 3_665 .
O9A W1 O7B W2 -59.0(19) . .
O10A W1 O7B W2 -5(4) 3_665 .
O7A W1 O7B W2 45(3) . .
O10B W1 O7B W2 40(12) 3_665 .
O9B W1 O7B W2 -76.1(19) . .
O17A W1 O7B W2 99.5(17) 3_665 .
O20 W1 O7B W2 31.0(19) 3_665 .
O21 W1 O7B W2 -5.4(15) . .
O2 W2 O7B O7A -145(4) . .
O18A W2 O7B O7A -32(4) 3_665 .
O8A W2 O7B O7A 104(4) . .
O11B W2 O7B O7A 62(5) . .
O8B W2 O7B O7A 121(4) . .
O11A W2 O7B O7A 65(10) . .
O18B W2 O7B O7A -54(4) 3_665 .
O19 W2 O7B O7A 18(4) 3_665 .
O21 W2 O7B O7A 50(4) . .
O2 W2 O7B W1 169.6(17) . .
O18A W2 O7B W1 -77(2) 3_665 .
O8A W2 O7B W1 59(2) . .
O7A W2 O7B W1 -45(3) . .
O11B W2 O7B W1 17(4) . .
O8B W2 O7B W1 76(2) . .
O11A W2 O7B W1 20(9) . .
O18B W2 O7B W1 -99.4(18) 3_665 .
O19 W2 O7B W1 -27.3(19) 3_665 .
O21 W2 O7B W1 5.4(15) . .
O2 W2 O8A O8B -18(6) . .
O18A W2 O8A O8B 167(5) 3_665 .
O7A W2 O8A O8B 94(6) . .
O11B W2 O8A O8B -123(6) . .
O7B W2 O8A O8B 76(6) . .
O11A W2 O8A O8B -109(6) . .
O18B W2 O8A O8B 177(4) 3_665 .
O19 W2 O8A O8B 179(6) 3_665 .
O21 W2 O8A O8B 144(7) . .
O2 W2 O8A W3 -137(4) . .
O18A W2 O8A W3 48(6) 3_665 .
O7A W2 O8A W3 -25(5) . .
O11B W2 O8A W3 117(5) . .
O7B W2 O8A W3 -43(5) . .
O8B W2 O8A W3 -119(9) . .
O11A W2 O8A W3 132(5) . .
O18B W2 O8A W3 58(7) 3_665 .
O19 W2 O8A W3 60(5) 3_665 .
O21 W2 O8A W3 25(4) . .
O3 W3 O8A O8B 16(6) . .
O9A W3 O8A O8B -97(6) . .
O9B W3 O8A O8B -77(6) . .
O12B W3 O8A O8B 108(6) . .
O13A W3 O8A O8B -164(5) . .
O13B W3 O8A O8B -163(5) . .
O12A W3 O8A O8B 120(6) . .
O21 W3 O8A O8B -147(6) . .
O22 W3 O8A O8B 176(6) 3_665 .
O3 W3 O8A W2 138(4) . .
O9A W3 O8A W2 25(5) . .
O9B W3 O8A W2 45(5) . .
O12B W3 O8A W2 -130(5) . .
O13A W3 O8A W2 -43(7) . .
O13B W3 O8A W2 -41(6) . .
O8B W3 O8A W2 122(9) . .
O12A W3 O8A W2 -118(5) . .
O21 W3 O8A W2 -25(4) . .
O22 W3 O8A W2 -62(5) 3_665 .
W2 O8A O8B W3 -154(4) . .
W3 O8A O8B W2 154(4) . .
O3 W3 O8B O8A -165(6) . .
O9A W3 O8B O8A 83(6) . .
O9B W3 O8B O8A 102(6) . .
O12B W3 O8B O8A -74(6) . .
O13A W3 O8B O8A 55(14) . .
O13B W3 O8B O8A 30(8) . .
O12A W3 O8B O8A -60(6) . .
O21 W3 O8B O8A 29(5) . .
O22 W3 O8B O8A -4(6) 3_665 .
O3 W3 O8B W2 168(2) . .
O8A W3 O8B W2 -27(4) . .
O9A W3 O8B W2 56(2) . .
O9B W3 O8B W2 76(2) . .
O12B W3 O8B W2 -100(2) . .
O13A W3 O8B W2 28(13) . .
O13B W3 O8B W2 3(6) . .
O12A W3 O8B W2 -86(2) . .
O21 W3 O8B W2 2.0(18) . .
O22 W3 O8B W2 -30(2) 3_665 .
O2 W2 O8B O8A 163(6) . .
O18A W2 O8B O8A -20(8) 3_665 .
O7A W2 O8B O8A -87(6) . .
O11B W2 O8B O8A 53(6) . .
O7B W2 O8B O8A -103(6) . .
O11A W2 O8B O8A 70(6) . .
O18B W2 O8B O8A -1E1(2) 3_665 .
O19 W2 O8B O8A -1(6) 3_665 .
O21 W2 O8B O8A -31(6) . .
O2 W2 O8B W3 -168(2) . .
O18A W2 O8B W3 10(5) 3_665 .
O8A W2 O8B W3 29(5) . .
O7A W2 O8B W3 -58(2) . .
O11B W2 O8B W3 83(2) . .
O7B W2 O8B W3 -74(2) . .
O11A W2 O8B W3 100(2) . .
O18B W2 O8B W3 2E1(2) 3_665 .
O19 W2 O8B W3 29(2) 3_665 .
O21 W2 O8B W3 -2.0(18) . .
O1 W1 O9A O9B 16(5) . .
O17B W1 O9A O9B -163(4) 3_665 .
O10A W1 O9A O9B 121(5) 3_665 .
O7A W1 O9A O9B -96(5) . .
O7B W1 O9A O9B -77(5) . .
O10B W1 O9A O9B 109(5) 3_665 .
O17A W1 O9A O9B -173(3) 3_665 .
O20 W1 O9A O9B 179(5) 3_665 .
O21 W1 O9A O9B -145(5) . .
O1 W1 O9A W3 133(3) . .
O17B W1 O9A W3 -46(4) 3_665 .
O10A W1 O9A W3 -122(4) 3_665 .
O7A W1 O9A W3 22(4) . .
O7B W1 O9A W3 40(4) . .
O10B W1 O9A W3 -133(4) 3_665 .
O9B W1 O9A W3 117(6) . .
O17A W1 O9A W3 -56(5) 3_665 .
O20 W1 O9A W3 -63(4) 3_665 .
O21 W1 O9A W3 -28(3) . .
O3 W3 O9A O9B -9(4) . .
O8A W3 O9A O9B 100(4) . .
O12B W3 O9A O9B -170(4) . .
O13A W3 O9A O9B -102(4) . .
O13B W3 O9A O9B -116(4) . .
O8B W3 O9A O9B 82(4) . .
O12A W3 O9A O9B 179(4) . .
O21 W3 O9A O9B 151(4) . .
O22 W3 O9A O9B -172(4) 3_665 .
O3 W3 O9A W1 -132(3) . .
O8A W3 O9A W1 -22(4) . .
O9B W3 O9A W1 -123(6) . .
O12B W3 O9A W1 67(5) . .
O13A W3 O9A W1 136(4) . .
O13B W3 O9A W1 122(4) . .
O8B W3 O9A W1 -41(4) . .
O12A W3 O9A W1 56(4) . .
O21 W3 O9A W1 28(3) . .
O22 W3 O9A W1 65(4) 3_665 .
W1 O9A O9B W3 153(3) . .
W3 O9A O9B W1 -153(3) . .
O3 W3 O9B O9A 171(4) . .
O8A W3 O9B O9A -79(4) . .
O12B W3 O9B O9A 42(16) . .
O13A W3 O9B O9A 77(4) . .
O13B W3 O9B O9A 62(4) . .
O8B W3 O9B O9A -98(4) . .
O12A W3 O9B O9A -2(7) . .
O21 W3 O9B O9A -25(4) . .
O22 W3 O9B O9A 8(4) 3_665 .
O3 W3 O9B W1 -163.5(17) . .
O8A W3 O9B W1 -54(2) . .
O9A W3 O9B W1 25(3) . .
O12B W3 O9B W1 67(15) . .
O13A W3 O9B W1 101.9(19) . .
O13B W3 O9B W1 87.0(19) . .
O8B W3 O9B W1 -72(2) . .
O12A W3 O9B W1 24(6) . .
O21 W3 O9B W1 0.4(15) . .
O22 W3 O9B W1 33.4(19) 3_665 .
O1 W1 O9B O9A -165(5) . .
O17B W1 O9B O9A 25(6) 3_665 .
O10A W1 O9B O9A -57(5) 3_665 .
O7A W1 O9B O9A 86(5) . .
O7B W1 O9B O9A 102(5) . .
O10B W1 O9B O9A -72(5) 3_665 .
O17A W1 O9B O9A 33(16) 3_665 .
O20 W1 O9B O9A -1(5) 3_665 .
O21 W1 O9B O9A 30(4) . .
O1 W1 O9B W3 164.6(17) . .
O17B W1 O9B W3 -6(4) 3_665 .
O9A W1 O9B W3 -31(4) . .
O10A W1 O9B W3 -87.8(19) 3_665 .
O7A W1 O9B W3 55.2(19) . .
O7B W1 O9B W3 71.4(18) . .
O10B W1 O9B W3 -102.6(18) 3_665 .
O17A W1 O9B W3 3(14) 3_665 .
O20 W1 O9B W3 -31(2) 3_665 .
O21 W1 O9B W3 -0.4(15) . .
O4 W4 O10A O10B -28(5) . .
O14A W4 O10A O10B 82(5) . .
O11B W4 O10A O10B 147(4) . .
O16A W4 O10A O10B -136(5) 3_665 .
O11A W4 O10A O10B 172(4) . .
O16B W4 O10A O10B -119(5) 3_665 .
O14B W4 O10A O10B 62(4) . .
O19 W4 O10A O10B 170(4) 3_665 .
O20 W4 O10A O10B 126(5) . .
O4 W4 O10A W1 -133(3) . 3_665
O14A W4 O10A W1 -22(4) . 3_665
O11B W4 O10A W1 43(5) . 3_665
O16A W4 O10A W1 120(4) 3_665 3_665
O11A W4 O10A W1 68(5) . 3_665
O10B W4 O10A W1 -104(6) . 3_665
O16B W4 O10A W1 136(3) 3_665 3_665
O14B W4 O10A W1 -42(4) . 3_665
O19 W4 O10A W1 65(3) 3_665 3_665
O20 W4 O10A W1 22(3) . 3_665
W1 O10A O10B W4 147(2) 3_665 .
W4 O10A O10B W1 -147(2) . 3_665
O4 W4 O10B O10A 153(4) . .
O14A W4 O10B O10A -97(5) . .
O11B W4 O10B O10A -53(6) . .
O16A W4 O10B O10A 43(5) 3_665 .
O11A W4 O10B O10A -4E1(2) . .
O16B W4 O10B O10A 62(5) 3_665 .
O14B W4 O10B O10A -117(5) . .
O19 W4 O10B O10A -10(5) 3_665 .
O20 W4 O10B O10A -47(4) . .
O4 W4 O10B W1 -169.7(19) . 3_665
O14A W4 O10B W1 -60(2) . 3_665
O11B W4 O10B W1 -16(5) . 3_665
O16A W4 O10B W1 80(2) 3_665 3_665
O10A W4 O10B W1 37(4) . 3_665
O11A W4 O10B W1 -5(19) . 3_665
O16B W4 O10B W1 99(2) 3_665 3_665
O14B W4 O10B W1 -80(2) . 3_665
O19 W4 O10B W1 27(2) 3_665 3_665
O20 W4 O10B W1 -9.6(16) . 3_665
O4 W4 O11A O11B 152(4) . .
O14A W4 O11A O11B 42(4) . .
O16A W4 O11A O11B -98(4) 3_665 .
O10A W4 O11A O11B -48(6) . .
O10B W4 O11A O11B -1E1(2) . .
O16B W4 O11A O11B -117(4) 3_665 .
O14B W4 O11A O11B 61(4) . .
O19 W4 O11A O11B -45(4) 3_665 .
O20 W4 O11A O11B -8(4) . .
O4 W4 O11A W2 -165.9(17) . .
O14A W4 O11A W2 84(2) . .
O11B W4 O11A W2 42(3) . .
O16A W4 O11A W2 -55.2(19) 3_665 .
O10A W4 O11A W2 -5(5) . .
O10B W4 O11A W2 30(19) . .
O16B W4 O11A W2 -75.1(18) 3_665 .
O14B W4 O11A W2 103.3(18) . .
O19 W4 O11A W2 -3.0(15) 3_665 .
O20 W4 O11A W2 34(2) . .
O2 W2 O11A O11B -154(4) . .
O18A W2 O11A O11B 93(4) 3_665 .
O8A W2 O11A O11B -44(4) . .
O7A W2 O11A O11B 43(6) . .
O7B W2 O11A O11B -5(11) . .
O8B W2 O11A O11B -60(4) . .
O18B W2 O11A O11B 115(4) 3_665 .
O19 W2 O11A O11B 44(4) 3_665 .
O21 W2 O11A O11B 9(4) . .
O2 W2 O11A W4 164.3(17) . .
O18A W2 O11A W4 51(2) 3_665 .
O8A W2 O11A W4 -85(2) . .
O7A W2 O11A W4 1(4) . .
O11B W2 O11A W4 -41(3) . .
O7B W2 O11A W4 -46(9) . .
O8B W2 O11A W4 -102(2) . .
O18B W2 O11A W4 74.0(19) 3_665 .
O19 W2 O11A W4 3.1(15) 3_665 .
O21 W2 O11A W4 -32(2) . .
W2 O11A O11B W4 -142.4(18) . .
W4 O11A O11B W2 142.4(18) . .
O4 W4 O11B O11A -30(4) . .
O14A W4 O11B O11A -136(4) . .
O16A W4 O11B O11A 83(4) 3_665 .
O10A W4 O11B O11A 154(3) . .
O10B W4 O11B O11A 178(4) . .
O16B W4 O11B O11A 62(4) 3_665 .
O14B W4 O11B O11A -120(4) . .
O19 W4 O11B O11A 127(4) 3_665 .
O20 W4 O11B O11A 172(4) . .
O4 W4 O11B W2 -126(3) . .
O14A W4 O11B W2 128(3) . .
O16A W4 O11B W2 -13(3) 3_665 .
O10A W4 O11B W2 58(4) . .
O11A W4 O11B W2 -96(5) . .
O10B W4 O11B W2 82(4) . .
O16B W4 O11B W2 -34(3) 3_665 .
O14B W4 O11B W2 144(3) . .
O19 W4 O11B W2 31(2) 3_665 .
O20 W4 O11B W2 76(3) . .
O2 W2 O11B O11A 27(4) . .
O18A W2 O11B O11A -87(4) 3_665 .
O8A W2 O11B O11A 133(4) . .
O7A W2 O11B O11A -155(3) . .
O7B W2 O11B O11A 179(3) . .
O8B W2 O11B O11A 119(4) . .
O18B W2 O11B O11A -65(4) 3_665 .
O19 W2 O11B O11A -129(4) 3_665 .
O21 W2 O11B O11A -171(4) . .
O2 W2 O11B W4 124(3) . .
O18A W2 O11B W4 10(3) 3_665 .
O8A W2 O11B W4 -130(3) . .
O7A W2 O11B W4 -59(4) . .
O7B W2 O11B W4 -85(4) . .
O8B W2 O11B W4 -145(3) . .
O11A W2 O11B W4 97(5) . .
O18B W2 O11B W4 32(3) 3_665 .
O19 W2 O11B W4 -32(2) 3_665 .
O21 W2 O11B W4 -74(3) . .
O5 W5 O12A W3 148(4) . .
O17B W5 O12A W3 -33(5) . .
O15B W5 O12A W3 37(4) . .
O15A W5 O12A W3 54(4) . .
O14A W5 O12A W3 -101(4) . .
O17A W5 O12A W3 -49(8) . .
O14B W5 O12A W3 -122(4) . .
O12B W5 O12A W3 127(12) . .
O20 W5 O12A W3 -47(4) . .
O22 W5 O12A W3 -12(3) 3_665 .
O3 W3 O12A W5 -149(4) . .
O8A W3 O12A W5 102(4) . .
O9A W3 O12A W5 23(5) . .
O9B W3 O12A W5 24(8) . .
O12B W3 O12A W5 -139(10) . .
O13A W3 O12A W5 -55(4) . .
O13B W3 O12A W5 -40(4) . .
O8B W3 O12A W5 119(4) . .
O21 W3 O12A W5 46(4) . .
O22 W3 O12A W5 12(3) 3_665 .
O3 W3 O12B W5 -167(2) . .
O8A W3 O12B W5 84(2) . .
O9A W3 O12B W5 -5(5) . .
O9B W3 O12B W5 -38(15) . .
O13A W3 O12B W5 -73(2) . .
O13B W3 O12B W5 -57(2) . .
O8B W3 O12B W5 102(2) . .
O12A W3 O12B W5 23(6) . .
O21 W3 O12B W5 28(2) . .
O22 W3 O12B W5 -2.8(16) 3_665 .
O5 W5 O12B W3 166(2) . .
O12A W5 O12B W3 -34(9) . .
O17B W5 O12B W3 -9(4) . .
O15B W5 O12B W3 55(2) . .
O15A W5 O12B W3 72(2) . .
O14A W5 O12B W3 -82(2) . .
O17A W5 O12B W3 -2E1(2) . .
O14B W5 O12B W3 -104(2) . .
O20 W5 O12B W3 -29(2) . .
O22 W5 O12B W3 2.9(17) 3_665 .
O3 W3 O13A O13B -177(6) . .
O8A W3 O13A O13B 3(9) . .
O9A W3 O13A O13B -65(6) . .
O9B W3 O13A O13B -85(6) . .
O12B W3 O13A O13B 92(6) . .
O8B W3 O13A O13B -37(15) . .
O12A W3 O13A O13B 78(6) . .
O21 W3 O13A O13B -12(6) . .
O22 W3 O13A O13B 24(6) 3_665 .
O3 W3 O13A W6 160(2) . .
O8A W3 O13A W6 -20(5) . .
O9A W3 O13A W6 -89(2) . .
O9B W3 O13A W6 -108(2) . .
O12B W3 O13A W6 68(2) . .
O13B W3 O13A W6 -24(5) . .
O8B W3 O13A W6 -61(12) . .
O12A W3 O13A W6 54(2) . .
O21 W3 O13A W6 -35(2) . .
O22 W3 O13A W6 0.2(17) 3_665 .
O6 W6 O13A O13B 168(8) . .
O15B W6 O13A O13B -82(8) . .
O16A W6 O13A O13B 57(8) . .
O18A W6 O13A O13B -16(9) . .
O15A W6 O13A O13B -97(8) . .
O16B W6 O13A O13B 78(8) . .
O18B W6 O13A O13B -4E1(2) . .
O19 W6 O13A O13B 2(8) . .
O22 W6 O13A O13B -32(7) 3_665 .
O6 W6 O13A W3 -160(2) . .
O13B W6 O13A W3 32(6) . .
O15B W6 O13A W3 -50(2) . .
O16A W6 O13A W3 89(2) . .
O18A W6 O13A W3 16(4) . .
O15A W6 O13A W3 -65(2) . .
O16B W6 O13A W3 110(2) . .
O18B W6 O13A W3 -3(17) . .
O19 W6 O13A W3 34(2) . .
O22 W6 O13A W3 -0.2(17) 3_665 .
W3 O13A O13B W6 -154(5) . .
W6 O13A O13B W3 154(5) . .
O6 W6 O13B O13A -13(8) . .
O15B W6 O13B O13A 99(8) . .
O16A W6 O13B O13A -122(8) . .
O18A W6 O13B O13A 168(7) . .
O15A W6 O13B O13A 82(8) . .
O16B W6 O13B O13A -104(8) . .
O18B W6 O13B O13A 170(6) . .
O19 W6 O13B O13A -178(8) . .
O22 W6 O13B O13A 144(8) 3_665 .
O6 W6 O13B W3 -138(4) . .
O15B W6 O13B W3 -27(4) . .
O16A W6 O13B W3 113(4) . .
O18A W6 O13B W3 43(5) . .
O15A W6 O13B W3 -43(4) . .
O16B W6 O13B W3 131(4) . .
O13A W6 O13B W3 -125(10) . .
O18B W6 O13B W3 45(8) . .
O19 W6 O13B W3 57(4) . .
O22 W6 O13B W3 19(3) 3_665 .
O3 W3 O13B O13A 3(7) . .
O8A W3 O13B O13A -178(6) . .
O9A W3 O13B O13A 112(6) . .
O9B W3 O13B O13A 94(6) . .
O12B W3 O13B O13A -88(6) . .
O8B W3 O13B O13A 167(5) . .
O12A W3 O13B O13A -101(6) . .
O21 W3 O13B O13A 168(6) . .
O22 W3 O13B O13A -153(7) 3_665 .
O3 W3 O13B W6 137(4) . .
O8A W3 O13B W6 -44(5) . .
O9A W3 O13B W6 -114(4) . .
O9B W3 O13B W6 -132(4) . .
O12B W3 O13B W6 46(4) . .
O13A W3 O13B W6 134(9) . .
O8B W3 O13B W6 -59(6) . .
O12A W3 O13B W6 32(4) . .
O21 W3 O13B W6 -58(4) . .
O22 W3 O13B W6 -19(3) 3_665 .
O4 W4 O14A O14B 23(4) . .
O11B W4 O14A O14B 129(4) . .
O16A W4 O14A O14B -155(3) 3_665 .
O10A W4 O14A O14B -87(4) . .
O11A W4 O14A O14B 115(4) . .
O10B W4 O14A O14B -69(4) . .
O16B W4 O14A O14B -175(3) 3_665 .
O19 W4 O14A O14B -173(4) 3_665 .
O20 W4 O14A O14B -134(5) . .
O4 W4 O14A W5 130(4) . .
O11B W4 O14A W5 -124(5) . .
O16A W4 O14A W5 -48(6) 3_665 .
O10A W4 O14A W5 20(5) . .
O11A W4 O14A W5 -139(5) . .
O10B W4 O14A W5 38(5) . .
O16B W4 O14A W5 -68(6) 3_665 .
O14B W4 O14A W5 107(7) . .
O19 W4 O14A W5 -66(5) 3_665 .
O20 W4 O14A W5 -27(4) . .
O5 W5 O14A O14B -16(4) . .
O12A W5 O14A O14B -117(4) . .
O17B W5 O14A O14B 101(3) . .
O15B W5 O14A O14B 164(3) . .
O15A W5 O14A O14B -180(3) . .
O17A W5 O14A O14B 74(3) . .
O12B W5 O14A O14B -109(3) . .
O20 W5 O14A O14B 142(4) . .
O22 W5 O14A O14B -179(3) 3_665 .
O5 W5 O14A W4 -130(4) . .
O12A W5 O14A W4 129(5) . .
O17B W5 O14A W4 -13(5) . .
O15B W5 O14A W4 50(6) . .
O15A W5 O14A W4 66(6) . .
O17A W5 O14A W4 -40(5) . .
O14B W5 O14A W4 -114(6) . .
O12B W5 O14A W4 137(5) . .
O20 W5 O14A W4 28(4) . .
O22 W5 O14A W4 67(5) 3_665 .
W4 O14A O14B W5 151(3) . .
W5 O14A O14B W4 -151(3) . .
O5 W5 O14B O14A 165(3) . .
O12A W5 O14B O14A 60(4) . .
O17B W5 O14B O14A -78(3) . .
O15B W5 O14B O14A -31(6) . .
O15A W5 O14B O14A 1(17) . .
O17A W5 O14B O14A -106(3) . .
O12B W5 O14B O14A 71(3) . .
O20 W5 O14B O14A -31(3) . .
O22 W5 O14B O14A 1(4) 3_665 .
O5 W5 O14B W4 -170.1(16) . .
O12A W5 O14B W4 85.4(19) . .
O17B W5 O14B W4 -53.1(16) . .
O15B W5 O14B W4 -7(5) . .
O15A W5 O14B W4 26(16) . .
O14A W5 O14B W4 25(3) . .
O17A W5 O14B W4 -80.6(16) . .
O12B W5 O14B W4 95.9(17) . .
O20 W5 O14B W4 -6.6(13) . .
O22 W5 O14B W4 25.6(18) 3_665 .
O4 W4 O14B O14A -158(4) . .
O11B W4 O14B O14A -49(4) . .
O16A W4 O14B O14A 44(6) 3_665 .
O10A W4 O14B O14A 93(4) . .
O11A W4 O14B O14A -67(4) . .
O10B W4 O14B O14A 109(4) . .
O16B W4 O14B O14A 6E1(3) 3_665 .
O19 W4 O14B O14A 7(4) 3_665 .
O20 W4 O14B O14A 38(4) . .
O4 W4 O14B W5 169.5(15) . .
O14A W4 O14B W5 -32(3) . .
O11B W4 O14B W5 -80.6(17) . .
O16A W4 O14B W5 12(4) 3_665 .
O10A W4 O14B W5 60.9(17) . .
O11A W4 O14B W5 -98.6(17) . .
O10B W4 O14B W5 77.2(18) . .
O16B W4 O14B W5 3E1(3) 3_665 .
O19 W4 O14B W5 -24.8(17) 3_665 .
O20 W4 O14B W5 6.3(13) . .
O5 W5 O15A O15B 156(5) . .
O12A W5 O15A O15B -100(6) . .
O17B W5 O15A O15B 39(5) . .
O14A W5 O15A O15B -39(7) . .
O17A W5 O15A O15B 66(5) . .
O14B W5 O15A O15B -40(18) . .
O12B W5 O15A O15B -110(6) . .
O20 W5 O15A O15B -8(6) . .
O22 W5 O15A O15B -40(5) 3_665 .
O5 W5 O15A W6 -165.7(18) . .
O12A W5 O15A W6 -61(2) . .
O17B W5 O15A W6 77(2) . .
O15B W5 O15A W6 38(5) . .
O14A W5 O15A W6 -1(4) . .
O17A W5 O15A W6 104.4(19) . .
O14B W5 O15A W6 -2(16) . .
O12B W5 O15A W6 -72(2) . .
O20 W5 O15A W6 30(2) . .
O22 W5 O15A W6 -1.4(16) 3_665 .
O6 W6 O15A O15B -152(6) . .
O13B W6 O15A O15B 100(6) . .
O16A W6 O15A O15B 33(7) . .
O18A W6 O15A O15B -38(6) . .
O16B W6 O15A O15B -22(14) . .
O13A W6 O15A O15B 113(6) . .
O18B W6 O15A O15B -63(6) . .
O19 W6 O15A O15B 11(6) . .
O22 W6 O15A O15B 44(5) 3_665 .
O6 W6 O15A W5 165.4(19) . .
O13B W6 O15A W5 58(2) . .
O15B W6 O15A W5 -42(5) . .
O16A W6 O15A W5 -9(4) . .
O18A W6 O15A W5 -80(2) . .
O16B W6 O15A W5 -64(11) . .
O13A W6 O15A W5 71(2) . .
O18B W6 O15A W5 -105(2) . .
O19 W6 O15A W5 -31(2) . .
O22 W6 O15A W5 1.4(16) 3_665 .
W5 O15A O15B W6 147(3) . .
W6 O15A O15B W5 -147(3) . .
O6 W6 O15B O15A 30(6) . .
O13B W6 O15B O15A -80(6) . .
O16A W6 O15B O15A -159(5) . .
O18A W6 O15B O15A 141(6) . .
O16B W6 O15B O15A 174(4) . .
O13A W6 O15B O15A -67(6) . .
O18B W6 O15B O15A 117(6) . .
O19 W6 O15B O15A -169(6) . .
O22 W6 O15B O15A -129(6) 3_665 .
O6 W6 O15B W5 126(4) . .
O13B W6 O15B W5 17(5) . .
O16A W6 O15B W5 -62(5) . .
O18A W6 O15B W5 -123(5) . .
O15A W6 O15B W5 97(7) . .
O16B W6 O15B W5 -90(6) . .
O13A W6 O15B W5 30(5) . .
O18B W6 O15B W5 -147(5) . .
O19 W6 O15B W5 -72(4) . .
O22 W6 O15B W5 -32(4) 3_665 .
O5 W5 O15B O15A -26(6) . .
O12A W5 O15B O15A 80(6) . .
O17B W5 O15B O15A -140(6) . .
O14A W5 O15B O15A 154(5) . .
O17A W5 O15B O15A -114(5) . .
O14B W5 O15B O15A 172(4) . .
O12B W5 O15B O15A 69(5) . .
O20 W5 O15B O15A 172(5) . .
O22 W5 O15B O15A 134(6) 3_665 .
O5 W5 O15B W6 -126(4) . .
O12A W5 O15B W6 -21(5) . .
O17B W5 O15B W6 120(5) . .
O15A W5 O15B W6 -101(7) . .
O14A W5 O15B W6 54(6) . .
O17A W5 O15B W6 145(5) . .
O14B W5 O15B W6 71(6) . .
O12B W5 O15B W6 -32(5) . .
O20 W5 O15B W6 71(5) . .
O22 W5 O15B W6 33(4) 3_665 .
O6 W6 O16A O16B 20(4) . .
O13B W6 O16A O16B 126(4) . .
O15B W6 O16A O16B -151(3) . .
O18A W6 O16A O16B -93(4) . .
O15A W6 O16A O16B -165(3) . .
O13A W6 O16A O16B 115(4) . .
O18B W6 O16A O16B -70(4) . .
O19 W6 O16A O16B -139(4) . .
O22 W6 O16A O16B -175(3) 3_665 .
O6 W6 O16A W4 135(4) . 3_665
O13B W6 O16A W4 -119(4) . 3_665
O15B W6 O16A W4 -36(5) . 3_665
O18A W6 O16A W4 22(4) . 3_665
O15A W6 O16A W4 -50(6) . 3_665
O16B W6 O16A W4 115(6) . 3_665
O13A W6 O16A W4 -130(4) . 3_665
O18B W6 O16A W4 45(4) . 3_665
O19 W6 O16A W4 -24(3) . 3_665
O22 W6 O16A W4 -60(4) 3_665 3_665
W4 O16A O16B W6 -153(2) 3_665 .
W6 O16A O16B W4 153(2) . 3_665
O6 W6 O16B O16A -161(4) . .
O13B W6 O16B O16A -53(4) . .
O15B W6 O16B O16A 52(6) . .
O18A W6 O16B O16A 84(4) . .
O15A W6 O16B O16A 68(12) . .
O13A W6 O16B O16A -66(4) . .
O18B W6 O16B O16A 109(4) . .
O19 W6 O16B O16A 35(3) . .
O22 W6 O16B O16A 5(4) 3_665 .
O6 W6 O16B W4 172.7(16) . 3_665
O13B W6 O16B W4 -79.7(19) . 3_665
O15B W6 O16B W4 26(5) . 3_665
O16A W6 O16B W4 -26(3) . 3_665
O18A W6 O16B W4 58.0(17) . 3_665
O15A W6 O16B W4 42(12) . 3_665
O13A W6 O16B W4 -92.4(17) . 3_665
O18B W6 O16B W4 83.1(17) . 3_665
O19 W6 O16B W4 8.3(13) . 3_665
O22 W6 O16B W4 -21.0(18) 3_665 3_665
O5 W5 O17A O17B -174(2) . .
O12A W5 O17A O17B 23(7) . .
O15B W5 O17A O17B -63(3) . .
O15A W5 O17A O17B -80(2) . .
O14A W5 O17A O17B 73(2) . .
O14B W5 O17A O17B 96(2) . .
O12B W5 O17A O17B 1E1(2) . .
O20 W5 O17A O17B 21(2) . .
O22 W5 O17A O17B -10(2) 3_665 .
O5 W5 O17A W1 166.3(13) . 3_665
O12A W5 O17A W1 3(6) . 3_665
O17B W5 O17A W1 -19.6(17) . 3_665
O15B W5 O17A W1 -83.1(17) . 3_665
O15A W5 O17A W1 -99.3(15) . 3_665
O14A W5 O17A W1 53.8(16) . 3_665
O14B W5 O17A W1 76.3(15) . 3_665
O12B W5 O17A W1 -1E1(2) . 3_665
O20 W5 O17A W1 1.3(11) . 3_665
O22 W5 O17A W1 -30.1(15) 3_665 3_665
W5 O17A O17B W1 -158.0(17) . 3_665
W5 O17A O17B O20 -53(4) . .
W1 O17A O17B O20 105(5) 3_665 .
W1 O17A O17B W5 158.0(17) 3_665 .
O5 W5 O17B O17A 7(3) . .
O12A W5 O17B O17A -171(2) . .
O15B W5 O17B O17A 113(3) . .
O15A W5 O17B O17A 102(2) . .
O14A W5 O17B O17A -106(2) . .
O14B W5 O17B O17A -83(2) . .
O12B W5 O17B O17A -179(2) . .
O20 W5 O17B O17A -153(3) . .
O22 W5 O17B O17A 170(2) 3_665 .
O5 W5 O17B W1 111(4) . 3_665
O12A W5 O17B W1 -67(5) . 3_665
O15B W5 O17B W1 -142(5) . 3_665
O15A W5 O17B W1 -154(4) . 3_665
O14A W5 O17B W1 -1(4) . 3_665
O17A W5 O17B W1 105(5) . 3_665
O14B W5 O17B W1 22(4) . 3_665
O12B W5 O17B W1 -74(5) . 3_665
O20 W5 O17B W1 -48(4) . 3_665
O22 W5 O17B W1 -85(4) 3_665 3_665
O5 W5 O17B O20 159.3(13) . .
O12A W5 O17B O20 -19(3) . .
O15B W5 O17B O20 -94.2(17) . .
O15A W5 O17B O20 -105.6(15) . .
O14A W5 O17B O20 46.9(16) . .
O17A W5 O17B O20 153(3) . .
O14B W5 O17B O20 70.0(15) . .
O12B W5 O17B O20 -26(3) . .
O22 W5 O17B O20 -37.5(13) 3_665 .
O6 W6 O18A O18B -1(4) . .
O13B W6 O18A O18B 178(3) . .
O15B W6 O18A O18B -106(4) . .
O16A W6 O18A O18B 109(3) . .
O15A W6 O18A O18B -95(3) . .
O16B W6 O18A O18B 86(3) . .
O13A W6 O18A O18B -176(3) . .
O19 W6 O18A O18B 160(4) . .
O22 W6 O18A O18B -161(3) 3_665 .
O6 W6 O18A W2 -126(5) . 3_665
O13B W6 O18A W2 53(6) . 3_665
O15B W6 O18A W2 129(6) . 3_665
O16A W6 O18A W2 -16(6) . 3_665
O15A W6 O18A W2 139(6) . 3_665
O16B W6 O18A W2 -39(6) . 3_665
O13A W6 O18A W2 59(7) . 3_665
O18B W6 O18A W2 -125(7) . 3_665
O19 W6 O18A W2 35(5) . 3_665
O22 W6 O18A W2 74(6) 3_665 3_665
W2 O18A O18B W6 161(3) 3_665 .
W6 O18A O18B W2 -161(3) . 3_665
O6 W6 O18B O18A 179(3) . .
O13B W6 O18B O18A -4(7) . .
O15B W6 O18B O18A 69(3) . .
O16A W6 O18B O18A -70(3) . .
O15A W6 O18B O18A 84(3) . .
O16B W6 O18B O18A -91(3) . .
O13A W6 O18B O18A 23(17) . .
O19 W6 O18B O18A -16(3) . .
O22 W6 O18B O18A 20(3) 3_665 .
O6 W6 O18B W2 -164.9(17) . 3_665
O13B W6 O18B W2 12(6) . 3_665
O15B W6 O18B W2 85(2) . 3_665
O16A W6 O18B W2 -54.3(18) . 3_665
O18A W6 O18B W2 16(2) . 3_665
O15A W6 O18B W2 100.0(18) . 3_665
O16B W6 O18B W2 -75.5(18) . 3_665
O13A W6 O18B W2 38(17) . 3_665
O19 W6 O18B W2 -0.4(13) . 3_665
O22 W6 O18B W2 35.2(18) 3_665 3_665
O21 Si1 O19 W6 -125.8(19) 3_665 .
O21 Si1 O19 W6 54.2(19) . .
O19 Si1 O19 W6 -108(9) 3_665 .
O22 Si1 O19 W6 -5.7(14) 3_665 .
O22 Si1 O19 W6 174.3(14) . .
O20 Si1 O19 W6 -60.0(16) . .
O20 Si1 O19 W6 120.0(16) 3_665 .
O21 Si1 O19 W2 -1.3(14) 3_665 3_665
O21 Si1 O19 W2 178.7(14) . 3_665
O19 Si1 O19 W2 17(9) 3_665 3_665
O22 Si1 O19 W2 118.8(17) 3_665 3_665
O22 Si1 O19 W2 -61.2(17) . 3_665
O20 Si1 O19 W2 64.5(15) . 3_665
O20 Si1 O19 W2 -115.5(15) 3_665 3_665
O21 Si1 O19 W4 114.6(17) 3_665 3_665
O21 Si1 O19 W4 -65.4(17) . 3_665
O19 Si1 O19 W4 133(9) 3_665 3_665
O22 Si1 O19 W4 -125.3(16) 3_665 3_665
O22 Si1 O19 W4 54.7(16) . 3_665
O20 Si1 O19 W4 -179.6(12) . 3_665
O20 Si1 O19 W4 0.4(12) 3_665 3_665
O6 W6 O19 Si1 179(2) . .
O13B W6 O19 Si1 -41.2(17) . .
O15B W6 O19 Si1 50.6(18) . .
O16A W6 O19 Si1 -121(2) . .
O18A W6 O19 Si1 126(2) . .
O15A W6 O19 Si1 47.3(16) . .
O16B W6 O19 Si1 -136.5(17) . .
O13A W6 O19 Si1 -41.7(17) . .
O18B W6 O19 Si1 135.1(18) . .
O22 W6 O19 Si1 5.1(12) 3_665 .
O6 W6 O19 W2 44(3) . 3_665
O13B W6 O19 W2 -176.1(12) . 3_665
O15B W6 O19 W2 -84.3(13) . 3_665
O16A W6 O19 W2 103.8(14) . 3_665
O18A W6 O19 W2 -8.5(12) . 3_665
O15A W6 O19 W2 -87.5(10) . 3_665
O16B W6 O19 W2 88.7(11) . 3_665
O13A W6 O19 W2 -176.6(11) . 3_665
O18B W6 O19 W2 0.3(11) . 3_665
O22 W6 O19 W2 -129.8(14) 3_665 3_665
O6 W6 O19 W4 -51(3) . 3_665
O13B W6 O19 W4 88.9(12) . 3_665
O15B W6 O19 W4 -179.3(13) . 3_665
O16A W6 O19 W4 8.8(12) . 3_665
O18A W6 O19 W4 -103.5(15) . 3_665
O15A W6 O19 W4 177.4(9) . 3_665
O16B W6 O19 W4 -6.4(10) . 3_665
O13A W6 O19 W4 88.4(11) . 3_665
O18B W6 O19 W4 -94.7(11) . 3_665
O22 W6 O19 W4 135.2(14) 3_665 3_665
O21 Si1 O20 O17B 51(2) 3_665 .
O21 Si1 O20 O17B -129(2) . .
O19 Si1 O20 O17B 167(3) 3_665 .
O19 Si1 O20 O17B -13(3) . .
O22 Si1 O20 O17B -72(3) 3_665 .
O22 Si1 O20 O17B 108(3) . .
O20 Si1 O20 O17B 113(7) 3_665 .
O21 Si1 O20 O22 123.0(17) 3_665 3_665
O21 Si1 O20 O22 -57.0(17) . 3_665
O19 Si1 O20 O22 -121.6(15) 3_665 3_665
O19 Si1 O20 O22 58.4(15) . 3_665
O22 Si1 O20 O22 180.001(2) . 3_665
O20 Si1 O20 O22 -176(7) 3_665 3_665
O21 Si1 O20 W5 124(2) 3_665 .
O21 Si1 O20 W5 -56(2) . .
O19 Si1 O20 W5 -121.0(18) 3_665 .
O19 Si1 O20 W5 59.0(18) . .
O22 Si1 O20 W5 0.5(14) 3_665 .
O22 Si1 O20 W5 -179.5(14) . .
O20 Si1 O20 W5 -175(2) 3_665 .
O21 Si1 O20 W1 -4.1(15) 3_665 3_665
O21 Si1 O20 W1 175.9(15) . 3_665
O19 Si1 O20 W1 111.3(16) 3_665 3_665
O19 Si1 O20 W1 -68.7(16) . 3_665
O22 Si1 O20 W1 -127.1(19) 3_665 3_665
O22 Si1 O20 W1 52.9(19) . 3_665
O20 Si1 O20 W1 57.2(10) 3_665 3_665
O21 Si1 O20 W4 -115.0(17) 3_665 .
O21 Si1 O20 W4 65.0(17) . .
O19 Si1 O20 W4 0.4(12) 3_665 .
O19 Si1 O20 W4 -179.6(12) . .
O22 Si1 O20 W4 122.0(17) 3_665 .
O22 Si1 O20 W4 -58.0(17) . .
O20 Si1 O20 W4 -54(2) 3_665 .
O17A O17B O20 Si1 161(4) . .
W1 O17B O20 Si1 -89(2) 3_665 .
W5 O17B O20 Si1 107(2) . .
O17A O17B O20 O22 107(5) . 3_665
W1 O17B O20 O22 -143.3(15) 3_665 3_665
W5 O17B O20 O22 52.9(15) . 3_665
O17A O17B O20 W5 54(5) . .
W1 O17B O20 W5 163.8(14) 3_665 .
O17A O17B O20 W1 -110(5) . 3_665
W5 O17B O20 W1 -163.8(14) . 3_665
O17A O17B O20 W4 -32(5) . .
W1 O17B O20 W4 78.1(13) 3_665 .
W5 O17B O20 W4 -85.7(12) . .
O5 W5 O20 Si1 -178.4(18) . .
O12A W5 O20 Si1 44(2) . .
O17B W5 O20 Si1 -123(2) . .
O15B W5 O20 Si1 -46.0(19) . .
O15A W5 O20 Si1 -43.6(19) . .
O14A W5 O20 Si1 119(2) . .
O17A W5 O20 Si1 -136.1(19) . .
O14B W5 O20 Si1 134(2) . .
O12B W5 O20 Si1 43(2) . .
O22 W5 O20 Si1 -0.5(13) 3_665 .
O5 W5 O20 O17B -55(3) . .
O12A W5 O20 O17B 167.7(17) . .
O15B W5 O20 O17B 77.2(16) . .
O15A W5 O20 O17B 79.7(15) . .
O14A W5 O20 O17B -117.5(19) . .
O17A W5 O20 O17B -12.9(13) . .
O14B W5 O20 O17B -102.8(15) . .
O12B W5 O20 O17B 166.6(15) . .
O22 W5 O20 O17B 122.8(18) 3_665 .
O5 W5 O20 O22 -178(2) . 3_665
O12A W5 O20 O22 44.9(17) . 3_665
O17B W5 O20 O22 -122.8(18) . 3_665
O15B W5 O20 O22 -45.6(16) . 3_665
O15A W5 O20 O22 -43.1(15) . 3_665
O14A W5 O20 O22 119.7(19) . 3_665
O17A W5 O20 O22 -135.6(15) . 3_665
O14B W5 O20 O22 134.4(16) . 3_665
O12B W5 O20 O22 43.8(16) . 3_665
O5 W5 O20 W1 -43(3) . 3_665
O12A W5 O20 W1 179.5(14) . 3_665
O17B W5 O20 W1 11.8(10) . 3_665
O15B W5 O20 W1 89.1(14) . 3_665
O15A W5 O20 W1 91.5(12) . 3_665
O14A W5 O20 W1 -105.7(16) . 3_665
O17A W5 O20 W1 -1.0(9) . 3_665
O14B W5 O20 W1 -91.0(12) . 3_665
O12B W5 O20 W1 178.4(11) . 3_665
O22 W5 O20 W1 134.6(16) 3_665 3_665
O5 W5 O20 W4 53(3) . .
O12A W5 O20 W4 -84.5(14) . .
O17B W5 O20 W4 107.8(15) . .
O15B W5 O20 W4 -175.0(14) . .
O15A W5 O20 W4 -172.5(10) . .
O14A W5 O20 W4 -9.7(13) . .
O17A W5 O20 W4 95.0(11) . .
O14B W5 O20 W4 5.0(11) . .
O12B W5 O20 W4 -85.6(12) . .
O22 W5 O20 W4 -129.4(16) 3_665 .
O4 W4 O20 Si1 179.9(13) . .
O14A W4 O20 Si1 -125(2) . .
O11B W4 O20 Si1 -51.5(15) . .
O16A W4 O20 Si1 41.7(16) 3_665 .
O10A W4 O20 Si1 115.3(19) . .
O11A W4 O20 Si1 -48.6(17) . .
O10B W4 O20 Si1 131.1(18) . .
O16B W4 O20 Si1 40.4(17) 3_665 .
O14B W4 O20 Si1 -140.5(17) . .
O19 W4 O20 Si1 -0.3(10) 3_665 .
O4 W4 O20 O17B 10(3) . .
O14A W4 O20 O17B 66(2) . .
O11B W4 O20 O17B 138.7(16) . .
O16A W4 O20 O17B -128.1(17) 3_665 .
O10A W4 O20 O17B -54.5(17) . .
O11A W4 O20 O17B 141.6(16) . .
O10B W4 O20 O17B -38.7(17) . .
O16B W4 O20 O17B -129.4(16) 3_665 .
O14B W4 O20 O17B 49.7(15) . .
O19 W4 O20 O17B -170(2) 3_665 .
O4 W4 O20 O22 -113(2) . 3_665
O14A W4 O20 O22 -57(2) . 3_665
O11B W4 O20 O22 16(2) . 3_665
O16A W4 O20 O22 109(2) 3_665 3_665
O10A W4 O20 O22 -177(3) . 3_665
O11A W4 O20 O22 19(2) . 3_665
O10B W4 O20 O22 -162(3) . 3_665
O16B W4 O20 O22 108(2) 3_665 3_665
O14B W4 O20 O22 -73(2) . 3_665
O19 W4 O20 O22 67(2) 3_665 3_665
O4 W4 O20 W5 -44(2) . .
O14A W4 O20 W5 11.1(15) . .
O11B W4 O20 W5 84.2(12) . .
O16A W4 O20 W5 177.4(12) 3_665 .
O10A W4 O20 W5 -109.0(15) . .
O11A W4 O20 W5 87.1(13) . .
O10B W4 O20 W5 -93.2(14) . .
O16B W4 O20 W5 176.1(10) 3_665 .
O14B W4 O20 W5 -4.8(10) . .
O19 W4 O20 W5 135.4(14) 3_665 .
O4 W4 O20 W1 55(2) . 3_665
O14A W4 O20 W1 111.0(18) . 3_665
O11B W4 O20 W1 -176.0(11) . 3_665
O16A W4 O20 W1 -82.7(12) 3_665 3_665
O10A W4 O20 W1 -9.1(12) . 3_665
O11A W4 O20 W1 -173.0(11) . 3_665
O10B W4 O20 W1 6.6(12) . 3_665
O16B W4 O20 W1 -84.1(12) 3_665 3_665
O14B W4 O20 W1 95.0(12) . 3_665
O19 W4 O20 W1 -124.8(13) 3_665 3_665
O21 Si1 O21 W3 140(5) 3_665 .
O19 Si1 O21 W3 122(2) 3_665 .
O19 Si1 O21 W3 -58(2) . .
O22 Si1 O21 W3 1.5(16) 3_665 .
O22 Si1 O21 W3 -178.5(16) . .
O20 Si1 O21 W3 54(2) . .
O20 Si1 O21 W3 -126(2) 3_665 .
O21 Si1 O21 W1 -98(5) 3_665 .
O19 Si1 O21 W1 -116.4(19) 3_665 .
O19 Si1 O21 W1 63.6(19) . .
O22 Si1 O21 W1 123(2) 3_665 .
O22 Si1 O21 W1 -57(2) . .
O20 Si1 O21 W1 175.9(15) . .
O20 Si1 O21 W1 -4.1(15) 3_665 .
O21 Si1 O21 W2 17(5) 3_665 .
O19 Si1 O21 W2 -1.3(14) 3_665 .
O19 Si1 O21 W2 178.7(14) . .
O22 Si1 O21 W2 -122(2) 3_665 .
O22 Si1 O21 W2 58(2) . .
O20 Si1 O21 W2 -68.9(19) . .
O20 Si1 O21 W2 111.1(19) 3_665 .
O3 W3 O21 Si1 -177.3(19) . .
O8A W3 O21 Si1 -125(3) . .
O9A W3 O21 Si1 122(2) . .
O9B W3 O21 Si1 132(2) . .
O12B W3 O21 Si1 -42(2) . .
O13A W3 O21 Si1 48(2) . .
O13B W3 O21 Si1 45(2) . .
O8B W3 O21 Si1 -136(2) . .
O12A W3 O21 Si1 -41(2) . .
O22 W3 O21 Si1 -1.3(14) 3_665 .
O3 W3 O21 W1 50(3) . .
O8A W3 O21 W1 102.3(17) . .
O9A W3 O21 W1 -10.2(11) . .
O9B W3 O21 W1 -0.3(11) . .
O12B W3 O21 W1 -174.6(12) . .
O13A W3 O21 W1 -84.8(13) . .
O13B W3 O21 W1 -87.8(12) . .
O8B W3 O21 W1 91.8(14) . .
O12A W3 O21 W1 -173.4(13) . .
O22 W3 O21 W1 -133.9(16) 3_665 .
O3 W3 O21 W2 -43(3) . .
O8A W3 O21 W2 9.1(14) . .
O9A W3 O21 W2 -103.4(15) . .
O9B W3 O21 W2 -93.5(13) . .
O12B W3 O21 W2 92.2(13) . .
O13A W3 O21 W2 -178.0(12) . .
O13B W3 O21 W2 179.0(13) . .
O8B W3 O21 W2 -1.5(13) . .
O12A W3 O21 W2 93.4(13) . .
O22 W3 O21 W2 132.9(16) 3_665 .
O1 W1 O21 Si1 -178.1(16) . .
O17B W1 O21 Si1 42.0(18) 3_665 .
O9A W1 O21 Si1 -125(2) . .
O10A W1 O21 Si1 -46.8(19) 3_665 .
O7A W1 O21 Si1 116(2) . .
O7B W1 O21 Si1 133(2) . .
O10B W1 O21 Si1 -42(2) 3_665 .
O9B W1 O21 Si1 -135(2) . .
O17A W1 O21 Si1 44.9(19) 3_665 .
O20 W1 O21 Si1 3.7(13) 3_665 .
O1 W1 O21 W3 -42(3) . .
O17B W1 O21 W3 177.7(12) 3_665 .
O9A W1 O21 W3 10.8(12) . .
O10A W1 O21 W3 88.9(12) 3_665 .
O7A W1 O21 W3 -108.3(15) . .
O7B W1 O21 W3 -91.4(12) . .
O10B W1 O21 W3 93.5(12) 3_665 .
O9B W1 O21 W3 0.3(10) . .
O17A W1 O21 W3 -179.5(9) 3_665 .
O20 W1 O21 W3 139.4(16) 3_665 .
O1 W1 O21 W2 53(3) . .
O17B W1 O21 W2 -87.3(11) 3_665 .
O9A W1 O21 W2 105.8(15) . .
O10A W1 O21 W2 -176.1(11) 3_665 .
O7A W1 O21 W2 -13.3(11) . .
O7B W1 O21 W2 3.6(10) . .
O10B W1 O21 W2 -171.6(10) 3_665 .
O9B W1 O21 W2 95.3(12) . .
O17A W1 O21 W2 -84.5(10) 3_665 .
O20 W1 O21 W2 -125.6(15) 3_665 .
O2 W2 O21 Si1 -179.5(17) . .
O18A W2 O21 Si1 -37(2) 3_665 .
O8A W2 O21 Si1 127(3) . .
O7A W2 O21 Si1 -116(2) . .
O11B W2 O21 Si1 53.1(19) . .
O7B W2 O21 Si1 -132(2) . .
O8B W2 O21 Si1 138(2) . .
O11A W2 O21 Si1 50(2) . .
O18B W2 O21 Si1 -41(2) 3_665 .
O19 W2 O21 Si1 1.2(13) 3_665 .
O2 W2 O21 W3 44(3) . .
O18A W2 O21 W3 -173.3(14) 3_665 .
O8A W2 O21 W3 -9.5(15) . .
O7A W2 O21 W3 108.0(15) . .
O11B W2 O21 W3 -83.4(11) . .
O7B W2 O21 W3 91.3(12) . .
O8B W2 O21 W3 1.4(13) . .
O11A W2 O21 W3 -86.6(12) . .
O18B W2 O21 W3 -177.2(11) 3_665 .
O19 W2 O21 W3 -135.4(16) 3_665 .
O2 W2 O21 W1 -51(3) . .
O18A W2 O21 W1 91.8(13) 3_665 .
O8A W2 O21 W1 -104.4(18) . .
O7A W2 O21 W1 13.1(11) . .
O11B W2 O21 W1 -178.3(11) . .
O7B W2 O21 W1 -3.6(10) . .
O8B W2 O21 W1 -93.5(14) . .
O11A W2 O21 W1 178.5(10) . .
O18B W2 O21 W1 87.9(12) 3_665 .
O19 W2 O21 W1 129.7(15) 3_665 .
O21 Si1 O22 O20 -121.8(17) 3_665 3_665
O21 Si1 O22 O20 58.2(17) . 3_665
O19 Si1 O22 O20 118.5(15) 3_665 3_665
O19 Si1 O22 O20 -61.5(15) . 3_665
O22 Si1 O22 O20 19(10) 3_665 3_665
O20 Si1 O22 O20 180.000(2) . 3_665
O21 Si1 O22 W5 -121(2) 3_665 3_665
O21 Si1 O22 W5 59(2) . 3_665
O19 Si1 O22 W5 119.0(19) 3_665 3_665
O19 Si1 O22 W5 -61.0(19) . 3_665
O22 Si1 O22 W5 20(8) 3_665 3_665
O20 Si1 O22 W5 -179.5(14) . 3_665
O20 Si1 O22 W5 0.5(14) 3_665 3_665
O21 Si1 O22 W6 114.3(19) 3_665 3_665
O21 Si1 O22 W6 -65.7(19) . 3_665
O19 Si1 O22 W6 -5.4(13) 3_665 3_665
O19 Si1 O22 W6 174.6(13) . 3_665
O22 Si1 O22 W6 -104(8) 3_665 3_665
O20 Si1 O22 W6 56.1(19) . 3_665
O20 Si1 O22 W6 -123.9(19) 3_665 3_665
O21 Si1 O22 W3 1.3(14) 3_665 3_665
O21 Si1 O22 W3 -178.7(14) . 3_665
O19 Si1 O22 W3 -118.4(17) 3_665 3_665
O19 Si1 O22 W3 61.6(17) . 3_665
O22 Si1 O22 W3 143(8) 3_665 3_665
O20 Si1 O22 W3 -56.9(18) . 3_665
O20 Si1 O22 W3 123.1(18) 3_665 3_665
N1 C1 C2 C3 -1(5) . .
C1 C2 C3 C4 0(5) . .
C2 C3 C4 C5 -1(5) . .
C3 C4 C5 N1 3(5) . .
C3 C4 C5 C6 -179(3) . .
N1 C5 C6 N2 -15(3) . .
C4 C5 C6 N2 166(3) . .
N2 C7 C8 C9 78(4) . .
C7 C8 C9 N3 -57(6) . .
N3 C10 C11 C57 -163(5) . .
N3 C10 C11 N4 30(7) . .
C57 C12 C13 C14 -1(8) . .
C12 C13 C14 N4 -9(7) . .
C13 C12 C57 C11 5(10) . .
N4 C11 C57 C12 0(10) . .
C10 C11 C57 C12 -166(5) . .
W1 O1 Cu1 N3 148.8(15) . .
W1 O1 Cu1 N4 67.1(15) . .
W1 O1 Cu1 N2 -116.8(14) . .
W1 O1 Cu1 N1 -37.2(14) . .
C2 C1 N1 C5 3(4) . .
C2 C1 N1 Cu1 -159(2) . .
C4 C5 N1 C1 -4(4) . .
C6 C5 N1 C1 177(2) . .
C4 C5 N1 Cu1 161(2) . .
C6 C5 N1 Cu1 -18(3) . .
N3 Cu1 N1 C1 -104(5) . .
N4 Cu1 N1 C1 12(2) . .
N2 Cu1 N1 C1 -164(2) . .
O1 Cu1 N1 C1 106(2) . .
N3 Cu1 N1 C5 92(5) . .
N4 Cu1 N1 C5 -151.6(18) . .
N2 Cu1 N1 C5 32.7(17) . .
O1 Cu1 N1 C5 -57.8(18) . .
C8 C7 N2 C15 66(4) . .
C8 C7 N2 C6 -179(3) . .
C8 C7 N2 Cu1 -66(3) . .
C5 C6 N2 C15 -81(3) . .
C5 C6 N2 C7 159(2) . .
C5 C6 N2 Cu1 39(2) . .
N3 Cu1 N2 C15 -93(2) . .
N4 Cu1 N2 C15 -54(10) . .
N1 Cu1 N2 C15 77(2) . .
O1 Cu1 N2 C15 171(2) . .
N3 Cu1 N2 C7 37.2(18) . .
N4 Cu1 N2 C7 76(10) . .
N1 Cu1 N2 C7 -153.2(18) . .
O1 Cu1 N2 C7 -58.7(17) . .
N3 Cu1 N2 C6 152.4(16) . .
N4 Cu1 N2 C6 -168(9) . .
N1 Cu1 N2 C6 -38.0(15) . .
O1 Cu1 N2 C6 56.5(15) . .
C8 C9 N3 C16 -92(5) . .
C8 C9 N3 C10 171(4) . .
C8 C9 N3 Cu1 34(7) . .
C11 C10 N3 C16 70(5) . .
C11 C10 N3 C9 -179(5) . .
C11 C10 N3 Cu1 -34(5) . .
N4 Cu1 N3 C16 -71(2) . .
N2 Cu1 N3 C16 105(2) . .
N1 Cu1 N3 C16 47(5) . .
O1 Cu1 N3 C16 -163(2) . .
N4 Cu1 N3 C9 160(4) . .
N2 Cu1 N3 C9 -24(4) . .
N1 Cu1 N3 C9 -82(6) . .
O1 Cu1 N3 C9 68(4) . .
N4 Cu1 N3 C10 23(3) . .
N2 Cu1 N3 C10 -161(3) . .
N1 Cu1 N3 C10 141(4) . .
O1 Cu1 N3 C10 -69(3) . .
C13 C14 N4 C11 13(6) . .
C13 C14 N4 Cu1 -179(3) . .
C57 C11 N4 C14 -8(8) . .
C10 C11 N4 C14 158(4) . .
C57 C11 N4 Cu1 -178(5) . .
C10 C11 N4 Cu1 -12(6) . .
N3 Cu1 N4 C14 -173(3) . .
N2 Cu1 N4 C14 147(8) . .
N1 Cu1 N4 C14 17(3) . .
O1 Cu1 N4 C14 -78(3) . .
N3 Cu1 N4 C11 -6(3) . .
N2 Cu1 N4 C11 -46(11) . .
N1 Cu1 N4 C11 -175(3) . .
O1 Cu1 N4 C11 89(3) . .
